data_7019339
loop_
_publ_author_name
'Troff, Ralf W.'
'Hovorka, Rainer'
'Weilandt, Torsten'
'L\"utzen, Arne'
'Cetina, Mario'
'Nieger, Martin'
'Lentz, Dieter'
'Rissanen, Kari'
'Schalley, Christoph A.'

_publ_section_title
;
 Equipping metallo-supramolecular macrocycles with functional groups:
 assemblies of pyridine-substituted urea ligands.
;
_journal_issue 27
_journal_name_full 'Dalton transactions (Cambridge, England : 2003)'
_journal_page_first 8410
_journal_page_last 8420
_journal_paper_doi 10.1039/c2dt30190c
_journal_volume 41
_journal_year 2012
_chemical_compound_source 'synthesis as described'
_chemical_formula_moiety 'C76 H72 N8 O2 P4 Pd2 4+, 4(C F3 S O3 1-)'
_chemical_formula_sum 'C80 H72 F12 N8 O14 P4 Pd2 S4'
_chemical_formula_weight 2062.38
_chemical_name_systematic
;
?
;
_space_group_IT_number 2
_symmetry_cell_setting triclinic
_symmetry_Int_Tables_number 2
_symmetry_space_group_name_Hall '-P 1'
_symmetry_space_group_name_H-M 'P -1'
_atom_sites_solution_hydrogens geom
_atom_sites_solution_primary direct
_atom_sites_solution_secondary difmap
_audit_creation_date 2010-03-29T11:04:34-00:00
_audit_creation_method 'WinGX routine-INITIALISE'
_cell_angle_alpha 85.1940(10)
_cell_angle_beta 82.8360(10)
_cell_angle_gamma 88.7500(10)
_cell_formula_units_Z 4
_cell_length_a 15.7089(3)
_cell_length_b 16.7004(3)
_cell_length_c 34.7739(6)
_cell_measurement_reflns_used 26677
_cell_measurement_temperature 123.0(1)
_cell_measurement_theta_max 27.103
_cell_measurement_theta_min 0.407
_cell_volume 9019.1(3)
_computing_cell_refinement 'HKL Scalepack (Otwinowski & Minor, 1997)'
_computing_data_collection 'COLLECT (Hooft, 1998)'
_computing_data_reduction 'HKL Denzo and Scalepack (Otwinowski & Minor, 1997)'
_computing_molecular_graphics 'Ortep-3 for Windows (Farrugia, 1997)'
_computing_publication_material 'WinGX publication routines (Farrugia, 1999)'
_computing_structure_refinement 'SHELXL-97 (Sheldrick, 2008)'
_computing_structure_solution 'SIR97 (Altomare et al., 1999)'
_diffrn_ambient_temperature 123.0(1)
_diffrn_detector 'CCD plate'
_diffrn_detector_area_resol_mean 9
_diffrn_measured_fraction_theta_full 0.998
_diffrn_measured_fraction_theta_max 0.998
_diffrn_measurement_device '95mm CCD camera on \k-goniostat'
_diffrn_measurement_device_type 'Bruker-Nonius Kappa Apex II Diffractometer'
_diffrn_measurement_method 'CCD rotation images, thick slices'
_diffrn_orient_matrix_type 'by Bruker AXS Collect from scalepack cell'
_diffrn_orient_matrix_UB_11 0.222835E-1
_diffrn_orient_matrix_UB_12 -0.92149E-2
_diffrn_orient_matrix_UB_13 0.257383E-1
_diffrn_orient_matrix_UB_21 -0.590767E-1
_diffrn_orient_matrix_UB_22 -0.138772E-1
_diffrn_orient_matrix_UB_23 0.126988E-1
_diffrn_orient_matrix_UB_31 0.114108E-1
_diffrn_orient_matrix_UB_32 -0.577384E-1
_diffrn_orient_matrix_UB_33 -0.46865E-2
_diffrn_radiation_monochromator 'horizonally mounted graphite crystal'
_diffrn_radiation_probe x-ray
_diffrn_radiation_type MoK\a
_diffrn_radiation_wavelength 0.71073
_diffrn_reflns_av_R_equivalents 0.0543
_diffrn_reflns_av_sigmaI/netI 0.0920
_diffrn_reflns_limit_h_max 17
_diffrn_reflns_limit_h_min -18
_diffrn_reflns_limit_k_max 18
_diffrn_reflns_limit_k_min -19
_diffrn_reflns_limit_l_max 41
_diffrn_reflns_limit_l_min -35
_diffrn_reflns_number 75806
_diffrn_reflns_theta_full 25.00
_diffrn_reflns_theta_max 25.00
_diffrn_reflns_theta_min 0.59
_diffrn_source 'Enraf Nonius FR590'
_exptl_absorpt_coefficient_mu 0.651
_exptl_absorpt_correction_T_max 0.7457
_exptl_absorpt_correction_T_min 0.5891
_exptl_absorpt_correction_type multi-scan
_exptl_absorpt_process_details
;
Sheldrick, G. M. SADABS 2008/2; University of G\"ottingen: G\"ottingen,
Germany, 2008.
;
_exptl_crystal_colour colorless
_exptl_crystal_density_diffrn 1.519
_exptl_crystal_density_method 'not measured'
_exptl_crystal_description prism
_exptl_crystal_F_000 4176
_exptl_crystal_size_max 0.35
_exptl_crystal_size_mid 0.2
_exptl_crystal_size_min 0.2
_platon_squeeze_details
;
;
_refine_diff_density_max 4.215
_refine_diff_density_min -2.411
_refine_diff_density_rms 0.199
_refine_ls_extinction_method none
_refine_ls_goodness_of_fit_ref 1.175
_refine_ls_hydrogen_treatment constr
_refine_ls_matrix_type full
_refine_ls_number_parameters 2233
_refine_ls_number_reflns 31694
_refine_ls_number_restraints 269
_refine_ls_restrained_S_all 1.208
_refine_ls_R_factor_all 0.1532
_refine_ls_R_factor_gt 0.1103
_refine_ls_shift/su_max 0.001
_refine_ls_shift/su_mean 0.000
_refine_ls_structure_factor_coef Fsqd
_refine_ls_weighting_details 'calc w=1/[\s^2^(Fo^2^)+(0.2088P)^2^+0.0000P] where P=(Fo^2^+2Fc^2^)/3'
_refine_ls_weighting_scheme calc
_refine_ls_wR_factor_gt 0.3137
_refine_ls_wR_factor_ref 0.3438
_reflns_number_gt 19752
_reflns_number_total 31694
_reflns_threshold_expression >2\s(I)
_cod_data_source_file c2dt30190c.txt
_cod_data_source_block 24a
_cod_database_code 7019339

loop_
_symmetry_equiv_pos_as_xyz
'x, y, z'
'-x, -y, -z'

loop_
_atom_site_label
_atom_site_type_symbol
_atom_site_fract_x
_atom_site_fract_y
_atom_site_fract_z
_atom_site_U_iso_or_equiv
_atom_site_adp_type
_atom_site_occupancy
_atom_site_symmetry_multiplicity
_atom_site_calc_flag
_atom_site_refinement_flags
Pd1 Pd 0.61714(4) 0.32362(4) 0.630490(19) 0.0316(2) Uani 1 1 d .
Pd2 Pd 0.63586(6) 0.29557(5) 0.88342(2) 0.0521(3) Uani 1 1 d .
P1 P 0.62667(15) 0.18917(14) 0.62405(7) 0.0327(5) Uani 1 1 d .
P2 P 0.47256(15) 0.32122(15) 0.62862(7) 0.0355(5) Uani 1 1 d .
P3 P 0.6465(2) 0.15960(18) 0.89349(8) 0.0572(8) Uani 1 1 d .
P4 P 0.4931(2) 0.28910(18) 0.90289(8) 0.0570(8) Uani 1 1 d .
N11 N 0.7504(5) 0.3284(5) 0.6325(2) 0.0354(17) Uani 1 1 d .
N71 N 0.9016(5) 0.3016(5) 0.7044(2) 0.0400(19) Uani 1 1 d .
H71 H 0.9554 0.2854 0.7035 0.048 Uiso 1 1 calc R
N11' N 0.7658(6) 0.3040(5) 0.8632(2) 0.052(2) Uani 1 1 d .
N71' N 0.9060(5) 0.2972(5) 0.7701(2) 0.049(2) Uani 1 1 d .
H71' H 0.9600 0.2831 0.7641 0.059 Uiso 1 1 calc R
O81 O 0.7812(4) 0.3315(5) 0.74498(19) 0.0509(18) Uani 1 1 d .
C21 C 0.7792(6) 0.3150(5) 0.6663(2) 0.0313(19) Uani 1 1 d .
H21 H 0.7398 0.3042 0.6891 0.038 Uiso 1 1 calc R
C31 C 0.8666(5) 0.3162(5) 0.6692(2) 0.034(2) Uani 1 1 d .
C41 C 0.9250(6) 0.3313(6) 0.6347(3) 0.046(3) Uani 1 1 d .
H41 H 0.9852 0.3326 0.6355 0.056 Uiso 1 1 calc R
C51 C 0.8907(7) 0.3441(7) 0.6001(3) 0.055(3) Uani 1 1 d .
H51 H 0.9281 0.3530 0.5765 0.066 Uiso 1 1 calc R
C61 C 0.8052(6) 0.3442(6) 0.5989(3) 0.038(2) Uani 1 1 d .
H61 H 0.7829 0.3552 0.5748 0.046 Uiso 1 1 calc R
C81 C 0.8567(6) 0.3113(6) 0.7401(3) 0.040(2) Uani 1 1 d .
C21' C 0.7922(7) 0.3022(7) 0.8253(3) 0.054(3) Uani 1 1 d .
H21' H 0.7498 0.3000 0.8082 0.065 Uiso 1 1 calc R
C31' C 0.8770(7) 0.3035(7) 0.8094(3) 0.054(3) Uani 1 1 d .
C41' C 0.9385(8) 0.3010(7) 0.8352(3) 0.059(3) Uani 1 1 d .
H41' H 0.9976 0.2956 0.8258 0.071 Uiso 1 1 calc R
C51' C 0.9134(9) 0.3064(7) 0.8744(3) 0.061(3) Uani 1 1 d .
H51' H 0.9546 0.3090 0.8921 0.074 Uiso 1 1 calc R
C61' C 0.8265(9) 0.3078(7) 0.8872(3) 0.063(3) Uani 1 1 d .
H61' H 0.8088 0.3116 0.9142 0.076 Uiso 1 1 calc R
N12 N 0.6162(4) 0.4469(4) 0.6384(2) 0.0303(16) Uani 1 1 d .
N72 N 0.6018(5) 0.5732(5) 0.7207(2) 0.046(2) Uani 1 1 d .
H72 H 0.5970 0.6252 0.7232 0.055 Uiso 1 1 calc R
N12' N 0.6302(7) 0.4215(5) 0.8709(3) 0.062(3) Uani 1 1 d .
N72' N 0.6120(7) 0.5645(5) 0.7858(2) 0.063(3) Uani 1 1 d .
H72' H 0.6150 0.6171 0.7817 0.076 Uiso 1 1 calc R
O82 O 0.5969(5) 0.4525(4) 0.7555(2) 0.060(2) Uani 1 1 d .
C22 C 0.6072(6) 0.4677(5) 0.6748(3) 0.041(2) Uani 1 1 d .
H22 H 0.5997 0.4270 0.6957 0.050 Uiso 1 1 calc R
C32 C 0.6086(5) 0.5488(5) 0.6830(3) 0.036(2) Uani 1 1 d .
C42 C 0.6249(6) 0.6077(6) 0.6519(3) 0.044(2) Uani 1 1 d .
H42 H 0.6292 0.6627 0.6565 0.053 Uiso 1 1 calc R
C52 C 0.6345(6) 0.5840(6) 0.6143(3) 0.047(2) Uani 1 1 d .
H52 H 0.6449 0.6226 0.5926 0.056 Uiso 1 1 calc R
C62 C 0.6288(6) 0.5031(6) 0.6089(3) 0.043(2) Uani 1 1 d .
H62 H 0.6341 0.4872 0.5831 0.051 Uiso 1 1 calc R
C82 C 0.6018(7) 0.5237(6) 0.7540(3) 0.047(2) Uani 1 1 d .
C22' C 0.6208(8) 0.4501(6) 0.8342(3) 0.057(3) Uani 1 1 d .
H22' H 0.6159 0.4132 0.8152 0.069 Uiso 1 1 calc R
C32' C 0.6179(8) 0.5334(6) 0.8231(3) 0.060(3) Uani 1 1 d .
C42' C 0.6265(8) 0.5849(7) 0.8527(3) 0.061(3) Uani 1 1 d .
H42' H 0.6228 0.6415 0.8474 0.074 Uiso 1 1 calc R
C52' C 0.6401(8) 0.5529(7) 0.8885(3) 0.063(3) Uani 1 1 d .
H52' H 0.6482 0.5875 0.9080 0.075 Uiso 1 1 calc R
C62' C 0.6422(7) 0.4726(7) 0.8968(3) 0.055(3) Uani 1 1 d .
H62' H 0.6526 0.4521 0.9222 0.067 Uiso 1 1 calc R
C100 C 0.5416(6) 0.1288(5) 0.6516(3) 0.042(2) Uani 1 1 d .
H10A H 0.5527 0.0717 0.6467 0.050 Uiso 1 1 calc R
H10B H 0.5432 0.1338 0.6796 0.050 Uiso 1 1 calc R
C101 C 0.4516(6) 0.1525(6) 0.6416(3) 0.046(2) Uani 1 1 d .
H10C H 0.4519 0.1525 0.6131 0.055 Uiso 1 1 calc R
H10D H 0.4109 0.1108 0.6540 0.055 Uiso 1 1 calc R
C102 C 0.4183(6) 0.2344(5) 0.6540(3) 0.047(2) Uani 1 1 d .
H10E H 0.4225 0.2357 0.6821 0.056 Uiso 1 1 calc R
H10F H 0.3568 0.2390 0.6506 0.056 Uiso 1 1 calc R
C103 C 0.7232(6) 0.1461(5) 0.6411(3) 0.036(2) Uani 1 1 d .
C104 C 0.7266(7) 0.1258(6) 0.6799(3) 0.045(2) Uani 1 1 d .
H104 H 0.6762 0.1277 0.6981 0.054 Uiso 1 1 calc R
C105 C 0.8075(8) 0.1016(7) 0.6928(3) 0.060(3) Uani 1 1 d .
H105 H 0.8100 0.0851 0.7194 0.072 Uiso 1 1 calc R
C106 C 0.8806(8) 0.1021(6) 0.6671(4) 0.059(3) Uani 1 1 d .
H106 H 0.9343 0.0890 0.6761 0.070 Uiso 1 1 calc R
C107 C 0.8761(7) 0.1217(7) 0.6284(3) 0.056(3) Uani 1 1 d .
H107 H 0.9268 0.1203 0.6104 0.067 Uiso 1 1 calc R
C108 C 0.7976(6) 0.1438(6) 0.6149(3) 0.048(3) Uani 1 1 d .
H108 H 0.7953 0.1571 0.5879 0.057 Uiso 1 1 calc R
C109 C 0.6273(6) 0.1660(5) 0.5744(3) 0.037(2) Uani 1 1 d .
C110 C 0.6129(7) 0.0901(7) 0.5650(3) 0.051(3) Uani 1 1 d .
H110 H 0.6067 0.0470 0.5848 0.061 Uiso 1 1 calc R
C111 C 0.6072(8) 0.0754(8) 0.5260(3) 0.065(3) Uani 1 1 d .
H111 H 0.5968 0.0227 0.5194 0.078 Uiso 1 1 calc R
C112 C 0.6171(8) 0.1392(9) 0.4974(3) 0.067(3) Uani 1 1 d .
H112 H 0.6134 0.1303 0.4710 0.080 Uiso 1 1 calc R
C113 C 0.6315(8) 0.2114(8) 0.5069(3) 0.061(3) Uani 1 1 d .
H113 H 0.6368 0.2543 0.4871 0.074 Uiso 1 1 calc R
C114 C 0.6395(6) 0.2281(6) 0.5452(3) 0.044(2) Uani 1 1 d .
H114 H 0.6529 0.2806 0.5510 0.053 Uiso 1 1 calc R
C115 C 0.4469(6) 0.3311(6) 0.5785(3) 0.048(3) Uani 1 1 d .
C116 C 0.3733(9) 0.2966(10) 0.5698(4) 0.094(5) Uani 1 1 d .
H116 H 0.3385 0.2646 0.5893 0.113 Uiso 1 1 calc R
C117 C 0.3510(10) 0.3085(11) 0.5334(5) 0.100(5) Uani 1 1 d U
H117 H 0.2985 0.2878 0.5277 0.120 Uiso 1 1 calc R
C118 C 0.4057(10) 0.3519(10) 0.5036(4) 0.093(5) Uani 1 1 d .
H118 H 0.3925 0.3571 0.4776 0.112 Uiso 1 1 calc R
C119 C 0.4771(7) 0.3858(7) 0.5131(4) 0.060(3) Uani 1 1 d .
H119 H 0.5140 0.4170 0.4941 0.072 Uiso 1 1 calc R
C120 C 0.4947(6) 0.3738(6) 0.5511(3) 0.042(2) Uani 1 1 d .
H120 H 0.5445 0.3980 0.5577 0.050 Uiso 1 1 calc R
C121 C 0.4155(6) 0.4019(6) 0.6536(3) 0.041(2) Uani 1 1 d .
C122 C 0.3650(6) 0.4586(6) 0.6331(3) 0.046(2) Uani 1 1 d .
H122 H 0.3630 0.4573 0.6059 0.056 Uiso 1 1 calc R
C123 C 0.3187(6) 0.5161(7) 0.6542(4) 0.053(3) Uani 1 1 d .
H123 H 0.2845 0.5544 0.6411 0.064 Uiso 1 1 calc R
C124 C 0.3214(7) 0.5189(6) 0.6934(3) 0.055(3) Uani 1 1 d .
H124 H 0.2891 0.5585 0.7072 0.066 Uiso 1 1 calc R
C125 C 0.3710(8) 0.4639(7) 0.7126(4) 0.064(3) Uani 1 1 d .
H125 H 0.3741 0.4661 0.7396 0.077 Uiso 1 1 calc R
C126 C 0.4175(7) 0.4040(6) 0.6919(3) 0.046(2) Uani 1 1 d .
H126 H 0.4504 0.3650 0.7054 0.055 Uiso 1 1 calc R
C127 C 0.5641(7) 0.1072(7) 0.8738(3) 0.059(3) Uani 1 1 d .
H12A H 0.5638 0.1261 0.8461 0.070 Uiso 1 1 calc R
H12B H 0.5778 0.0489 0.8752 0.070 Uiso 1 1 calc R
C128 C 0.4711(9) 0.1210(7) 0.8966(4) 0.082(5) Uani 1 1 d .
H12C H 0.4312 0.0805 0.8902 0.099 Uiso 1 1 calc R
H12D H 0.4740 0.1142 0.9250 0.099 Uiso 1 1 calc R
C129 C 0.4364(8) 0.2076(7) 0.8853(4) 0.063(3) Uani 1 1 d .
H12E H 0.3750 0.2110 0.8958 0.075 Uiso 1 1 calc R
H12F H 0.4403 0.2158 0.8566 0.075 Uiso 1 1 calc R
C130 C 0.7469(9) 0.1241(8) 0.8685(3) 0.070(4) Uani 1 1 d .
C131 C 0.8226(9) 0.1144(7) 0.8880(4) 0.069(4) Uani 1 1 d .
H131 H 0.8189 0.1226 0.9149 0.082 Uiso 1 1 calc R
C132 C 0.8985(10) 0.0938(8) 0.8687(4) 0.078(4) Uani 1 1 d .
H132 H 0.9477 0.0879 0.8821 0.093 Uiso 1 1 calc R
C133 C 0.9053(9) 0.0817(9) 0.8315(4) 0.080(4) Uani 1 1 d .
H133 H 0.9597 0.0693 0.8180 0.096 Uiso 1 1 calc R
C134 C 0.8347(11) 0.0869(11) 0.8121(4) 0.104(6) Uani 1 1 d .
H134 H 0.8412 0.0745 0.7857 0.125 Uiso 1 1 calc R
C135 C 0.7534(9) 0.1095(10) 0.8290(4) 0.091(5) Uani 1 1 d .
H135 H 0.7056 0.1148 0.8147 0.110 Uiso 1 1 calc R
C136 C 0.6428(11) 0.1204(8) 0.9436(3) 0.081(4) Uani 1 1 d .
C137 C 0.6513(9) 0.1745(8) 0.9722(3) 0.071(4) Uani 1 1 d .
H137 H 0.6602 0.2301 0.9650 0.085 Uiso 1 1 calc R
C138 C 0.6463(11) 0.1439(8) 1.0116(4) 0.092(5) Uani 1 1 d .
H138 H 0.6529 0.1795 1.0309 0.111 Uiso 1 1 calc R
C139 C 0.6316(11) 0.0616(10) 1.0227(5) 0.099(5) Uani 1 1 d U
H139 H 0.6275 0.0415 1.0492 0.119 Uiso 1 1 calc R
C140 C 0.6232(11) 0.0099(10) 0.9930(4) 0.097(5) Uani 1 1 d U
H140 H 0.6145 -0.0458 0.9999 0.117 Uiso 1 1 calc R
C141 C 0.6273(10) 0.0388(9) 0.9530(4) 0.087(4) Uani 1 1 d U
H141 H 0.6199 0.0037 0.9335 0.105 Uiso 1 1 calc R
C142 C 0.4662(8) 0.2842(7) 0.9548(3) 0.061(3) Uani 1 1 d .
C143 C 0.5128(10) 0.3258(8) 0.9759(4) 0.077(4) Uani 1 1 d .
H143 H 0.5598 0.3569 0.9635 0.092 Uiso 1 1 calc R
C144 C 0.4917(10) 0.3235(9) 1.0176(4) 0.084(4) Uani 1 1 d .
H144 H 0.5237 0.3545 1.0323 0.101 Uiso 1 1 calc R
C145 C 0.4303(11) 0.2800(12) 1.0349(4) 0.095(5) Uani 1 1 d .
H145 H 0.4193 0.2766 1.0625 0.114 Uiso 1 1 calc R
C146 C 0.3792(11) 0.2374(10) 1.0137(4) 0.099(5) Uani 1 1 d .
H146 H 0.3314 0.2081 1.0268 0.119 Uiso 1 1 calc R
C147 C 0.3974(10) 0.2379(9) 0.9751(4) 0.087(5) Uani 1 1 d .
H147 H 0.3639 0.2069 0.9610 0.105 Uiso 1 1 calc R
C148 C 0.4380(7) 0.3778(7) 0.8833(3) 0.055(3) Uani 1 1 d .
C149 C 0.4223(10) 0.3858(8) 0.8450(3) 0.079(4) Uani 1 1 d .
H149 H 0.4388 0.3436 0.8288 0.095 Uiso 1 1 calc R
C150 C 0.3837(10) 0.4529(10) 0.8298(4) 0.088(5) Uani 1 1 d .
H150 H 0.3743 0.4564 0.8033 0.106 Uiso 1 1 calc R
C151 C 0.3575(9) 0.5165(8) 0.8521(4) 0.072(4) Uani 1 1 d .
H151 H 0.3300 0.5632 0.8417 0.086 Uiso 1 1 calc R
C152 C 0.3741(9) 0.5071(8) 0.8904(3) 0.075(4) Uani 1 1 d .
H152 H 0.3600 0.5503 0.9062 0.090 Uiso 1 1 calc R
C153 C 0.4099(8) 0.4389(7) 0.9067(4) 0.063(3) Uani 1 1 d .
H153 H 0.4154 0.4336 0.9337 0.076 Uiso 1 1 calc R
Pd3 Pd 0.10056(4) 0.72964(4) 0.62569(2) 0.0350(2) Uani 1 1 d .
Pd4 Pd 0.13073(6) 0.72045(6) 0.87733(2) 0.0585(3) Uani 1 1 d .
P5 P -0.04280(15) 0.73639(15) 0.62342(8) 0.0431(6) Uani 1 1 d .
P6 P 0.11024(15) 0.86501(15) 0.61169(8) 0.0378(6) Uani 1 1 d .
P7 P -0.0130(2) 0.7226(2) 0.89569(9) 0.0662(9) Uani 1 1 d .
P8 P 0.1342(2) 0.8552(2) 0.88207(9) 0.0607(8) Uani 1 1 d .
N13 N 0.0975(5) 0.6047(5) 0.6403(2) 0.0405(19) Uani 1 1 d .
N73 N 0.0927(6) 0.4676(5) 0.7290(3) 0.057(2) Uani 1 1 d .
H73 H 0.0875 0.4152 0.7337 0.069 Uiso 1 1 calc R
N13' N 0.1316(7) 0.5973(6) 0.8705(3) 0.060(3) Uani 1 1 d .
N73' N 0.1070(7) 0.4642(5) 0.7934(3) 0.065(3) Uani 1 1 d .
H73' H 0.1060 0.4118 0.7922 0.078 Uiso 1 1 calc R
O83 O 0.0894(6) 0.5829(4) 0.7581(2) 0.067(2) Uani 1 1 d .
C23 C 0.0910(6) 0.5773(5) 0.6778(3) 0.044(2) Uani 1 1 d .
H23 H 0.0818 0.6152 0.6968 0.053 Uiso 1 1 calc R
C33 C 0.0968(7) 0.4978(6) 0.6903(3) 0.048(3) Uani 1 1 d .
C43 C 0.1088(7) 0.4433(7) 0.6611(3) 0.052(3) Uani 1 1 d .
H43 H 0.1118 0.3871 0.6677 0.063 Uiso 1 1 calc R
C53 C 0.1157(7) 0.4727(6) 0.6236(3) 0.050(3) Uani 1 1 d .
H53 H 0.1242 0.4365 0.6037 0.060 Uiso 1 1 calc R
C63 C 0.1108(6) 0.5541(6) 0.6134(3) 0.046(2) Uani 1 1 d .
H63 H 0.1170 0.5735 0.5867 0.056 Uiso 1 1 calc R
C83 C 0.0958(8) 0.5108(7) 0.7601(4) 0.062(3) Uani 1 1 d .
C23' C 0.1199(8) 0.5744(7) 0.8362(3) 0.061(3) Uani 1 1 d .
H23' H 0.1112 0.6137 0.8157 0.073 Uiso 1 1 calc R
C33' C 0.1200(8) 0.4917(7) 0.8297(3) 0.063(3) Uani 1 1 d .
C43' C 0.1321(9) 0.4374(8) 0.8595(4) 0.072(4) Uani 1 1 d .
H43' H 0.1323 0.3817 0.8557 0.086 Uiso 1 1 calc R
C53' C 0.1440(9) 0.4616(8) 0.8954(4) 0.072(4) Uani 1 1 d .
H53' H 0.1514 0.4226 0.9163 0.086 Uiso 1 1 calc R
C63' C 0.1453(8) 0.5388(10) 0.9008(4) 0.079(4) Uani 1 1 d .
H63' H 0.1556 0.5551 0.9254 0.095 Uiso 1 1 calc R
N14 N 0.2338(4) 0.7184(5) 0.6269(2) 0.0332(17) Uani 1 1 d .
N74 N 0.3905(5) 0.7313(5) 0.6963(2) 0.0402(19) Uani 1 1 d .
H74 H 0.4446 0.7454 0.6943 0.048 Uiso 1 1 calc R
N14' N 0.2630(6) 0.7171(5) 0.8559(2) 0.052(2) Uani 1 1 d .
N74' N 0.3980(5) 0.7346(5) 0.7614(2) 0.043(2) Uani 1 1 d .
H74' H 0.4512 0.7497 0.7539 0.052 Uiso 1 1 calc R
O84 O 0.2721(4) 0.7004(5) 0.73980(19) 0.0537(19) Uani 1 1 d .
C24 C 0.2664(6) 0.7259(5) 0.6598(3) 0.036(2) Uani 1 1 d .
H24 H 0.2288 0.7349 0.6827 0.043 Uiso 1 1 calc R
C34 C 0.3546(6) 0.7209(6) 0.6616(3) 0.038(2) Uani 1 1 d .
C44 C 0.4081(6) 0.7053(6) 0.6286(3) 0.037(2) Uani 1 1 d .
H44 H 0.4685 0.7015 0.6290 0.044 Uiso 1 1 calc R
C54 C 0.3728(6) 0.6954(6) 0.5951(3) 0.041(2) Uani 1 1 d .
H54 H 0.4089 0.6832 0.5723 0.049 Uiso 1 1 calc R
C64 C 0.2871(6) 0.7028(6) 0.5943(3) 0.040(2) Uani 1 1 d .
H64 H 0.2638 0.6970 0.5707 0.048 Uiso 1 1 calc R
C84 C 0.3457(6) 0.7206(6) 0.7327(3) 0.044(2) Uani 1 1 d .
C24' C 0.2841(7) 0.7256(6) 0.8173(3) 0.047(2) Uani 1 1 d .
H24' H 0.2406 0.7315 0.8006 0.056 Uiso 1 1 calc R
C34' C 0.3695(7) 0.7259(6) 0.8019(3) 0.046(2) Uani 1 1 d .
C44' C 0.4309(7) 0.7218(7) 0.8273(3) 0.052(3) Uani 1 1 d .
H44' H 0.4899 0.7239 0.8172 0.062 Uiso 1 1 calc R
C54' C 0.4080(10) 0.7148(8) 0.8659(3) 0.070(4) Uani 1 1 d .
H54' H 0.4509 0.7113 0.8830 0.083 Uiso 1 1 calc R
C64' C 0.3222(8) 0.7129(7) 0.8808(3) 0.061(3) Uani 1 1 d .
H64' H 0.3054 0.7086 0.9081 0.073 Uiso 1 1 calc R
C154 C -0.0965(6) 0.8216(6) 0.6452(3) 0.048(3) Uani 1 1 d .
H15A H -0.1590 0.8175 0.6441 0.057 Uiso 1 1 calc R
H15B H -0.0873 0.8191 0.6729 0.057 Uiso 1 1 calc R
C155 C -0.0657(6) 0.9037(7) 0.6253(4) 0.055(3) Uani 1 1 d .
H15C H -0.0641 0.9028 0.5968 0.066 Uiso 1 1 calc R
H15D H -0.1070 0.9461 0.6339 0.066 Uiso 1 1 calc R
C156 C 0.0247(6) 0.9243(6) 0.6350(3) 0.044(2) Uani 1 1 d .
H15E H 0.0252 0.9163 0.6635 0.053 Uiso 1 1 calc R
H15F H 0.0359 0.9818 0.6270 0.053 Uiso 1 1 calc R
C157 C -0.0988(6) 0.6519(6) 0.6505(3) 0.043(2) Uani 1 1 d .
C158 C -0.1109(8) 0.6471(7) 0.6911(3) 0.062(3) Uani 1 1 d .
H158 H -0.0910 0.6886 0.7047 0.074 Uiso 1 1 calc R
C159 C -0.1522(8) 0.5813(8) 0.7113(4) 0.067(3) Uani 1 1 d .
H159 H -0.1623 0.5796 0.7388 0.080 Uiso 1 1 calc R
C160 C -0.1790(6) 0.5185(6) 0.6931(3) 0.050(3) Uani 1 1 d .
H160 H -0.2052 0.4728 0.7076 0.060 Uiso 1 1 calc R
C161 C -0.1670(7) 0.5239(7) 0.6538(4) 0.057(3) Uani 1 1 d .
H161 H -0.1865 0.4814 0.6407 0.068 Uiso 1 1 calc R
C162 C -0.1272(6) 0.5893(6) 0.6319(3) 0.047(2) Uani 1 1 d .
H162 H -0.1195 0.5910 0.6043 0.056 Uiso 1 1 calc R
C163 C -0.0676(6) 0.7382(6) 0.5745(3) 0.043(2) Uani 1 1 d .
C164 C -0.1434(7) 0.7702(7) 0.5620(4) 0.064(3) Uani 1 1 d .
H164 H -0.1851 0.7918 0.5806 0.076 Uiso 1 1 calc R
C165 C -0.1607(8) 0.7723(8) 0.5241(4) 0.075(4) Uani 1 1 d .
H165 H -0.2109 0.7989 0.5166 0.090 Uiso 1 1 calc R
C166 C -0.1053(7) 0.7358(8) 0.4974(4) 0.064(3) Uani 1 1 d .
H166 H -0.1178 0.7358 0.4713 0.077 Uiso 1 1 calc R
C167 C -0.0311(7) 0.6989(8) 0.5080(3) 0.063(3) Uani 1 1 d .
H167 H 0.0077 0.6741 0.4893 0.076 Uiso 1 1 calc R
C168 C -0.0128(7) 0.6982(7) 0.5471(3) 0.057(3) Uani 1 1 d .
H168 H 0.0366 0.6705 0.5547 0.068 Uiso 1 1 calc R
C169 C 0.1178(6) 0.8968(6) 0.5601(3) 0.045(2) Uani 1 1 d .
C170 C 0.1368(7) 0.8386(8) 0.5325(3) 0.058(3) Uani 1 1 d .
H170 H 0.1441 0.7837 0.5411 0.070 Uiso 1 1 calc R
C171 C 0.1444(8) 0.8612(8) 0.4943(3) 0.065(3) Uani 1 1 d .
H171 H 0.1580 0.8215 0.4764 0.078 Uiso 1 1 calc R
C172 C 0.1336(9) 0.9373(10) 0.4803(4) 0.088(5) Uani 1 1 d .
H172 H 0.1389 0.9512 0.4530 0.105 Uiso 1 1 calc R
C173 C 0.1140(10) 0.9967(9) 0.5070(5) 0.097(5) Uani 1 1 d .
H173 H 0.1063 1.0511 0.4977 0.116 Uiso 1 1 calc R
C174 C 0.1062(10) 0.9758(8) 0.5461(4) 0.083(4) Uani 1 1 d .
H174 H 0.0928 1.0159 0.5639 0.100 Uiso 1 1 calc R
C175 C 0.2059(7) 0.9029(6) 0.6281(3) 0.049(3) Uani 1 1 d .
C176 C 0.2774(7) 0.9247(6) 0.6015(4) 0.060(3) Uani 1 1 d .
H176 H 0.2746 0.9256 0.5743 0.071 Uiso 1 1 calc R
C177 C 0.3515(8) 0.9449(7) 0.6150(5) 0.069(4) Uani 1 1 d .
H177 H 0.4002 0.9595 0.5969 0.083 Uiso 1 1 calc R
C178 C 0.3569(8) 0.9446(7) 0.6541(6) 0.080(5) Uani 1 1 d .
H178 H 0.4093 0.9577 0.6629 0.096 Uiso 1 1 calc R
C179 C 0.2874(9) 0.9255(7) 0.6799(4) 0.071(4) Uani 1 1 d .
H179 H 0.2911 0.9263 0.7069 0.086 Uiso 1 1 calc R
C180 C 0.2096(8) 0.9043(7) 0.6674(4) 0.062(3) Uani 1 1 d .
H180 H 0.1608 0.8914 0.6856 0.075 Uiso 1 1 calc R
C181 C -0.0696(9) 0.8067(8) 0.8741(4) 0.077(4) Uani 1 1 d .
H18A H -0.0641 0.8026 0.8457 0.092 Uiso 1 1 calc R
H18B H -0.1312 0.8022 0.8841 0.092 Uiso 1 1 calc R
C182 C -0.0396(8) 0.8899(7) 0.8814(4) 0.067(3) Uani 1 1 d .
H18C H -0.0389 0.8926 0.9096 0.081 Uiso 1 1 calc R
H18D H -0.0814 0.9307 0.8727 0.081 Uiso 1 1 calc R
C183 C 0.0502(8) 0.9109(8) 0.8602(3) 0.068(3) Uani 1 1 d .
H18E H 0.0598 0.9691 0.8607 0.081 Uiso 1 1 calc R
H18F H 0.0528 0.8989 0.8326 0.081 Uiso 1 1 calc R
C184 C -0.0637(8) 0.6377(7) 0.8796(3) 0.063(3) Uani 1 1 d .
C185 C -0.0934(8) 0.5721(9) 0.9045(3) 0.072(4) Uani 1 1 d .
H185 H -0.0893 0.5718 0.9315 0.087 Uiso 1 1 calc R
C186 C -0.1282(10) 0.5082(8) 0.8906(4) 0.080(4) Uani 1 1 d .
H186 H -0.1455 0.4626 0.9078 0.096 Uiso 1 1 calc R
C187 C -0.1383(9) 0.5090(8) 0.8533(4) 0.076(4) Uani 1 1 d .
H187 H -0.1668 0.4658 0.8444 0.091 Uiso 1 1 calc R
C188 C -0.1082(9) 0.5712(9) 0.8273(4) 0.074(4) Uani 1 1 d .
H188 H -0.1115 0.5692 0.8003 0.089 Uiso 1 1 calc R
C189 C -0.0735(9) 0.6362(8) 0.8407(4) 0.074(4) Uani 1 1 d .
H189 H -0.0558 0.6810 0.8231 0.089 Uiso 1 1 calc R
C190 C -0.0421(8) 0.7209(9) 0.9478(4) 0.071(4) Uani 1 1 d .
C191 C 0.0013(10) 0.6739(11) 0.9738(5) 0.101(5) Uani 1 1 d .
H191 H 0.0476 0.6411 0.9637 0.121 Uiso 1 1 calc R
C192 C -0.0185(12) 0.6724(11) 1.0124(4) 0.098(5) Uani 1 1 d .
H192 H 0.0152 0.6412 1.0291 0.118 Uiso 1 1 calc R
C193 C -0.0840(13) 0.7136(14) 1.0271(5) 0.115(7) Uani 1 1 d .
H193 H -0.0990 0.7114 1.0544 0.138 Uiso 1 1 calc R
C194 C -0.1310(13) 0.7601(12) 1.0032(5) 0.116(7) Uani 1 1 d .
H194 H -0.1784 0.7902 1.0144 0.140 Uiso 1 1 calc R
C195 C -0.1121(12) 0.7648(9) 0.9633(4) 0.100(5) Uani 1 1 d .
H195 H -0.1458 0.7971 0.9470 0.120 Uiso 1 1 calc R
C196 C 0.1272(8) 0.8836(9) 0.9319(3) 0.067(3) Uani 1 1 d .
C197 C 0.1422(9) 0.8245(10) 0.9615(4) 0.082(4) Uani 1 1 d .
H197 H 0.1606 0.7718 0.9557 0.098 Uiso 1 1 calc R
C198 C 0.1286(10) 0.8468(12) 1.0010(5) 0.102(5) Uani 1 1 d .
H198 H 0.1310 0.8077 1.0223 0.122 Uiso 1 1 calc R
C199 C 0.1118(11) 0.9272(11) 1.0070(5) 0.097(5) Uani 1 1 d U
H199 H 0.1029 0.9431 1.0328 0.116 Uiso 1 1 calc R
C200 C 0.1080(11) 0.9816(9) 0.9778(5) 0.093(5) Uani 1 1 d .
H200 H 0.1010 1.0366 0.9828 0.111 Uiso 1 1 calc R
C201 C 0.1141(9) 0.9604(9) 0.9393(4) 0.082(4) Uani 1 1 d .
H201 H 0.1089 1.0005 0.9186 0.098 Uiso 1 1 calc R
C202 C 0.2344(8) 0.8982(7) 0.8565(3) 0.063(3) Uani 1 1 d .
C203 C 0.2404(10) 0.9194(8) 0.8171(4) 0.079(4) Uani 1 1 d .
H203 H 0.1927 0.9152 0.8031 0.095 Uiso 1 1 calc R
C204 C 0.3209(11) 0.9476(9) 0.7984(5) 0.089(5) Uani 1 1 d .
H204 H 0.3269 0.9648 0.7714 0.107 Uiso 1 1 calc R
C205 C 0.3897(11) 0.9506(8) 0.8184(5) 0.084(5) Uani 1 1 d .
H205 H 0.4449 0.9650 0.8056 0.101 Uiso 1 1 calc R
C206 C 0.3765(11) 0.9326(9) 0.8565(5) 0.091(5) Uani 1 1 d .
H206 H 0.4230 0.9402 0.8708 0.109 Uiso 1 1 calc R
C207 C 0.3026(8) 0.9041(7) 0.8768(4) 0.067(3) Uani 1 1 d .
H207 H 0.2984 0.8890 0.9039 0.080 Uiso 1 1 calc R
S11 S 0.7601(3) 0.4054(2) 0.99848(10) 0.1027(14) Uani 1 1 d D
O11 O 0.7240(5) 0.3721(4) 0.96707(17) 0.116(4) Uani 1 1 d DU
O21 O 0.8515(3) 0.4203(4) 0.9905(3) 0.201(7) Uani 1 1 d DU
O31 O 0.7332(6) 0.3682(3) 1.03707(13) 0.141(5) Uani 1 1 d DU
F11 F 0.6284(3) 0.5021(4) 1.0064(2) 0.163(5) Uani 1 1 d DU
F21 F 0.7344(5) 0.5491(3) 0.96580(15) 0.110(3) Uani 1 1 d D
F31 F 0.7421(5) 0.5451(3) 1.02742(16) 0.113(3) Uani 1 1 d D
C11 C 0.7136(3) 0.5063(2) 0.99966(13) 0.128(7) Uani 1 1 d DU
S12 S 0.0100(3) 0.7987(2) 0.75204(9) 0.0750(10) Uani 1 1 d .
O12 O 0.0527(6) 0.7901(5) 0.7142(2) 0.072(2) Uani 1 1 d .
O22 O 0.0631(5) 0.7868(5) 0.7835(3) 0.072(2) Uani 1 1 d .
O32 O -0.0751(7) 0.7618(7) 0.7617(3) 0.103(3) Uani 1 1 d U
F12 F -0.0724(5) 0.9247(5) 0.7255(2) 0.081(2) Uani 1 1 d .
F22 F 0.0473(6) 0.9495(5) 0.7443(3) 0.103(3) Uani 1 1 d .
F32 F -0.0615(5) 0.9193(5) 0.7871(2) 0.089(2) Uani 1 1 d .
C12 C -0.0217(10) 0.9047(9) 0.7503(4) 0.079(4) Uani 1 1 d .
S13 S 0.1215(3) 0.1703(3) 0.86236(15) 0.1308(19) Uani 1 1 d D
O13 O 0.1164(5) 0.2468(4) 0.8398(3) 0.162(6) Uani 1 1 d DU
O23 O 0.0702(4) 0.1644(6) 0.90009(19) 0.133(4) Uani 1 1 d DU
O33 O 0.1193(5) 0.1001(5) 0.8407(3) 0.182(7) Uani 1 1 d D
F13 F 0.2875(3) 0.1722(6) 0.8427(2) 0.153(5) Uani 1 1 d D
F23 F 0.2437(5) 0.2306(5) 0.8952(2) 0.152(4) Uani 1 1 d DU
F33 F 0.2473(5) 0.1013(5) 0.8960(3) 0.196(6) Uani 1 1 d DU
C13 C 0.2309(3) 0.1687(4) 0.87473(18) 0.164(9) Uani 1 1 d DU
S14 S 0.5390(3) 0.2416(2) 0.76197(9) 0.0923(14) Uani 1 1 d D
O14 O 0.5809(5) 0.2557(4) 0.72363(19) 0.0565(19) Uani 1 1 d .
O24 O 0.4548(5) 0.2821(7) 0.7678(3) 0.111(4) Uani 1 1 d DU
O34 O 0.5868(6) 0.2502(5) 0.7940(2) 0.067(2) Uani 1 1 d .
F14 F 0.5696(7) 0.0900(7) 0.7648(3) 0.125(4) Uani 1 1 d .
F24 F 0.4512(4) 0.1285(4) 0.74085(19) 0.0716(19) Uani 1 1 d .
F34 F 0.4525(5) 0.1263(4) 0.80176(18) 0.0712(19) Uani 1 1 d .
C14 C 0.4989(10) 0.1467(11) 0.7671(3) 0.096(6) Uani 1 1 d .
S15 S 0.75589(16) 0.42920(15) 0.49069(7) 0.0429(6) Uani 1 1 d .
O15 O 0.7178(5) 0.4631(5) 0.4580(2) 0.0574(19) Uani 1 1 d .
O25 O 0.6992(4) 0.4172(4) 0.52657(19) 0.0504(17) Uani 1 1 d .
O35 O 0.8133(4) 0.3635(5) 0.4825(2) 0.060(2) Uani 1 1 d .
F15 F 0.8828(5) 0.5300(5) 0.4716(2) 0.092(3) Uani 1 1 d .
F25 F 0.7806(6) 0.5721(4) 0.5115(2) 0.091(2) Uani 1 1 d .
F35 F 0.8690(5) 0.4837(5) 0.5307(2) 0.086(2) Uani 1 1 d .
C15 C 0.8244(8) 0.5080(8) 0.5013(3) 0.061(3) Uani 1 1 d .
S16 S 0.61516(17) 0.85564(17) 0.63397(10) 0.0600(8) Uani 1 1 d .
O16 O 0.6051(7) 0.9358(5) 0.6381(3) 0.094(3) Uani 1 1 d .
O26 O 0.6963(5) 0.8201(6) 0.6383(3) 0.093(3) Uani 1 1 d .
O36 O 0.5451(5) 0.8084(6) 0.6557(3) 0.081(3) Uani 1 1 d .
F16 F 0.5309(5) 0.8772(6) 0.5730(3) 0.110(3) Uani 1 1 d .
F26 F 0.6679(5) 0.8856(5) 0.5596(2) 0.091(2) Uani 1 1 d .
F36 F 0.6092(6) 0.7713(4) 0.5737(2) 0.102(3) Uani 1 1 d .
C16 C 0.6046(8) 0.8481(7) 0.5825(4) 0.072(4) Uani 1 1 d .
S17 S 0.6121(3) 0.8629(3) 0.85434(16) 0.178(3) Uani 1 1 d DU
O17 O 0.5654(4) 0.8796(6) 0.89143(19) 0.122(4) Uani 1 1 d DU
O27 O 0.5971(5) 0.7854(4) 0.8407(3) 0.162(6) Uani 1 1 d DU
O37 O 0.6150(6) 0.9293(5) 0.8245(2) 0.196(7) Uani 1 1 d DU
F17 F 0.7315(5) 0.7948(6) 0.8919(3) 0.168(6) Uani 1 1 d D
F27 F 0.7482(5) 0.9223(6) 0.8774(3) 0.193(6) Uani 1 1 d DU
F37 F 0.7761(4) 0.8405(7) 0.8328(3) 0.247(9) Uani 1 1 d D
C17 C 0.7231(3) 0.8546(4) 0.86460(19) 0.178(10) Uani 1 1 d DU
S18 S 0.8602(2) 0.7660(3) 0.36072(13) 0.143(2) Uani 1 1 d DU
O18 O 0.9348(3) 0.7768(4) 0.33194(16) 0.071(2) Uani 1 1 d D
O28 O 0.8732(5) 0.7164(4) 0.39582(18) 0.108(4) Uani 1 1 d DU
O38 O 0.7819(4) 0.7505(5) 0.3447(2) 0.165(6) Uani 1 1 d DU
F18 F 0.8276(7) 0.9196(4) 0.3490(3) 0.278(10) Uani 1 1 d DU
F28 F 0.7722(5) 0.8652(5) 0.4049(3) 0.181(5) Uani 1 1 d DU
F38 F 0.9081(6) 0.8890(5) 0.3940(3) 0.203(6) Uani 1 1 d DU
C18 C 0.8408(4) 0.8655(3) 0.3781(2) 0.35(3) Uani 1 1 d DU

loop_
_atom_site_aniso_label
_atom_site_aniso_U_11
_atom_site_aniso_U_22
_atom_site_aniso_U_33
_atom_site_aniso_U_23
_atom_site_aniso_U_13
_atom_site_aniso_U_12
Pd1 0.0333(4) 0.0273(4) 0.0344(4) -0.0034(3) -0.0044(3) 0.0011(3)
Pd2 0.0759(6) 0.0439(5) 0.0309(5) -0.0038(3) 0.0155(4) -0.0016(4)
P1 0.0386(13) 0.0265(12) 0.0329(13) -0.0026(9) -0.0044(10) 0.0032(10)
P2 0.0315(12) 0.0335(13) 0.0420(14) -0.0057(10) -0.0050(10) 0.0022(10)
P3 0.088(2) 0.0460(17) 0.0326(15) -0.0022(12) 0.0080(14) 0.0056(15)
P4 0.081(2) 0.0443(16) 0.0390(16) -0.0096(12) 0.0221(14) -0.0031(15)
N11 0.032(4) 0.038(4) 0.034(4) 0.001(3) 0.003(3) -0.004(3)
N71 0.029(4) 0.050(5) 0.040(5) -0.001(4) -0.003(3) 0.005(4)
N11' 0.070(6) 0.054(6) 0.028(5) 0.006(4) 0.005(4) -0.002(5)
N71' 0.052(5) 0.065(6) 0.027(5) 0.007(4) 0.003(4) 0.006(4)
O81 0.041(4) 0.074(5) 0.036(4) 0.001(3) 0.000(3) -0.004(4)
C21 0.039(5) 0.027(5) 0.025(5) -0.001(3) 0.003(4) 0.004(4)
C31 0.031(5) 0.041(5) 0.029(5) 0.002(4) -0.009(4) 0.001(4)
C41 0.029(5) 0.061(7) 0.047(6) 0.009(5) -0.004(4) -0.009(5)
C51 0.051(6) 0.074(8) 0.034(6) 0.005(5) 0.011(5) -0.012(6)
C61 0.032(5) 0.045(6) 0.034(5) 0.006(4) 0.001(4) 0.003(4)
C81 0.049(6) 0.038(5) 0.032(5) 0.005(4) -0.003(4) -0.006(5)
C21' 0.063(7) 0.059(7) 0.037(6) 0.005(5) 0.000(5) 0.005(6)
C31' 0.060(7) 0.057(7) 0.042(6) -0.005(5) 0.002(5) -0.002(6)
C41' 0.066(7) 0.064(8) 0.042(7) 0.012(5) 0.002(5) -0.004(6)
C51' 0.091(9) 0.053(7) 0.037(7) 0.011(5) -0.008(6) -0.014(6)
C61' 0.100(10) 0.058(7) 0.025(6) -0.008(5) 0.020(6) -0.004(7)
N12 0.034(4) 0.026(4) 0.032(4) -0.008(3) -0.002(3) 0.007(3)
N72 0.060(5) 0.026(4) 0.048(5) -0.002(4) 0.007(4) 0.003(4)
N12' 0.089(7) 0.036(5) 0.057(6) -0.006(4) 0.015(5) -0.009(5)
N72' 0.116(8) 0.033(5) 0.037(5) -0.002(4) 0.007(5) -0.018(5)
O82 0.094(6) 0.033(4) 0.056(5) -0.007(3) -0.011(4) -0.006(4)
C22 0.044(5) 0.025(5) 0.052(6) 0.006(4) -0.002(4) -0.004(4)
C32 0.031(5) 0.032(5) 0.044(6) -0.006(4) -0.001(4) 0.001(4)
C42 0.043(6) 0.034(5) 0.054(7) 0.000(5) -0.008(5) 0.000(4)
C52 0.052(6) 0.043(6) 0.040(6) 0.003(4) 0.007(5) 0.012(5)
C62 0.044(6) 0.038(6) 0.047(6) -0.012(5) -0.002(4) 0.006(4)
C82 0.053(6) 0.037(6) 0.049(7) 0.001(5) 0.004(5) -0.002(5)
C22' 0.083(8) 0.044(6) 0.041(7) -0.007(5) 0.013(5) -0.009(6)
C32' 0.096(9) 0.043(6) 0.037(6) -0.017(5) 0.021(6) -0.020(6)
C42' 0.079(8) 0.050(7) 0.055(8) -0.014(5) 0.004(6) -0.021(6)
C52' 0.080(8) 0.063(8) 0.046(7) -0.020(6) 0.001(6) -0.009(6)
C62' 0.077(8) 0.060(8) 0.032(6) -0.009(5) -0.009(5) -0.007(6)
C100 0.066(7) 0.026(5) 0.033(5) -0.007(4) 0.000(4) 0.003(5)
C101 0.048(6) 0.028(5) 0.060(7) -0.003(4) 0.001(5) -0.006(4)
C102 0.043(6) 0.026(5) 0.073(7) -0.002(5) -0.012(5) 0.003(4)
C103 0.048(5) 0.033(5) 0.027(5) -0.005(4) -0.007(4) 0.010(4)
C104 0.057(6) 0.041(6) 0.035(6) 0.003(4) -0.005(5) 0.004(5)
C105 0.086(9) 0.053(7) 0.047(7) -0.003(5) -0.028(6) -0.003(6)
C106 0.061(7) 0.039(6) 0.081(9) -0.011(6) -0.032(6) 0.019(5)
C107 0.048(6) 0.069(8) 0.049(7) -0.002(6) -0.006(5) 0.022(6)
C108 0.047(6) 0.049(6) 0.050(6) -0.011(5) -0.013(5) 0.011(5)
C109 0.045(5) 0.030(5) 0.034(5) -0.002(4) -0.001(4) 0.008(4)
C110 0.063(7) 0.051(7) 0.041(6) -0.014(5) -0.012(5) 0.005(5)
C111 0.089(9) 0.071(8) 0.036(7) -0.016(6) -0.003(6) 0.002(7)
C112 0.069(8) 0.092(10) 0.042(7) -0.009(7) -0.021(6) 0.020(7)
C113 0.078(8) 0.065(8) 0.039(7) 0.012(6) -0.009(6) 0.012(7)
C114 0.049(6) 0.044(6) 0.035(6) 0.010(4) -0.003(4) 0.005(5)
C115 0.045(6) 0.041(6) 0.060(7) -0.016(5) -0.012(5) 0.008(5)
C116 0.088(10) 0.139(14) 0.062(9) 0.016(8) -0.046(7) -0.053(9)
C117 0.089(8) 0.120(9) 0.096(8) 0.001(7) -0.032(7) -0.039(7)
C118 0.110(12) 0.118(13) 0.062(9) 0.010(8) -0.061(9) -0.017(10)
C119 0.062(7) 0.053(7) 0.067(8) -0.006(6) -0.017(6) 0.008(6)
C120 0.038(5) 0.048(6) 0.041(6) -0.007(4) -0.010(4) 0.002(5)
C121 0.045(6) 0.035(5) 0.042(6) 0.001(4) -0.006(4) -0.001(4)
C122 0.048(6) 0.039(6) 0.050(6) 0.000(5) -0.004(5) 0.005(5)
C123 0.033(5) 0.045(6) 0.077(9) 0.004(5) 0.001(5) 0.007(5)
C124 0.058(7) 0.036(6) 0.066(8) -0.004(5) 0.012(6) 0.005(5)
C125 0.072(8) 0.053(7) 0.062(8) -0.005(6) 0.013(6) 0.010(6)
C126 0.063(7) 0.034(5) 0.038(6) 0.005(4) -0.005(5) 0.012(5)
C127 0.076(8) 0.055(7) 0.043(7) -0.014(5) 0.009(5) -0.002(6)
C128 0.107(11) 0.042(7) 0.090(10) -0.028(6) 0.038(8) -0.022(7)
C129 0.067(8) 0.058(8) 0.062(8) -0.009(6) 0.005(6) -0.008(6)
C130 0.112(11) 0.066(8) 0.033(6) -0.015(5) -0.003(6) 0.012(7)
C131 0.096(10) 0.051(7) 0.065(8) -0.014(6) -0.029(8) -0.002(7)
C132 0.102(11) 0.061(9) 0.071(10) -0.011(7) -0.014(8) 0.008(8)
C133 0.080(9) 0.092(11) 0.066(9) -0.027(8) 0.006(7) 0.023(8)
C134 0.119(13) 0.141(16) 0.054(9) -0.045(9) -0.003(9) 0.052(12)
C135 0.079(9) 0.151(15) 0.044(8) -0.037(8) 0.008(6) 0.038(9)
C136 0.157(14) 0.052(8) 0.028(6) 0.005(5) 0.008(7) 0.011(8)
C137 0.099(10) 0.080(9) 0.029(6) -0.004(6) 0.009(6) -0.025(7)
C138 0.178(17) 0.052(8) 0.046(8) 0.004(6) -0.012(9) -0.029(9)
C139 0.131(9) 0.093(8) 0.073(8) -0.010(7) 0.000(7) -0.017(7)
C140 0.140(9) 0.081(8) 0.068(7) 0.009(6) -0.009(7) -0.011(7)
C141 0.117(8) 0.078(8) 0.064(7) 0.004(6) -0.005(6) -0.014(7)
C142 0.084(8) 0.054(7) 0.037(6) 0.000(5) 0.022(6) -0.001(6)
C143 0.098(10) 0.073(9) 0.056(8) -0.009(7) 0.008(7) -0.007(8)
C144 0.108(11) 0.098(11) 0.041(8) -0.011(7) 0.018(7) -0.005(9)
C145 0.096(11) 0.134(15) 0.049(9) -0.016(9) 0.020(8) 0.021(11)
C146 0.111(12) 0.110(13) 0.062(10) -0.003(8) 0.050(9) -0.029(10)
C147 0.114(12) 0.078(10) 0.059(9) -0.010(7) 0.038(8) -0.023(8)
C148 0.066(7) 0.049(7) 0.047(7) -0.011(5) 0.017(5) -0.003(5)
C149 0.130(13) 0.066(9) 0.041(7) -0.021(6) 0.005(7) -0.001(8)
C150 0.120(12) 0.093(12) 0.055(9) -0.019(8) -0.018(8) 0.029(10)
C151 0.088(9) 0.059(8) 0.060(8) 0.012(6) 0.009(7) 0.017(7)
C152 0.113(11) 0.071(9) 0.039(7) -0.010(6) -0.005(7) 0.023(8)
C153 0.084(9) 0.052(7) 0.053(7) -0.011(6) -0.010(6) 0.020(6)
Pd3 0.0288(4) 0.0337(4) 0.0406(4) -0.0017(3) 0.0029(3) 0.0010(3)
Pd4 0.0758(6) 0.0577(6) 0.0353(5) 0.0020(4) 0.0165(4) -0.0032(5)
P5 0.0299(12) 0.0347(14) 0.0630(18) -0.0091(12) 0.0044(11) 0.0005(11)
P6 0.0287(12) 0.0345(13) 0.0478(15) 0.0015(11) 0.0012(10) 0.0012(10)
P7 0.080(2) 0.063(2) 0.0470(18) -0.0001(15) 0.0227(16) -0.0057(17)
P8 0.075(2) 0.061(2) 0.0408(17) -0.0021(14) 0.0133(14) -0.0020(16)
N13 0.034(4) 0.036(5) 0.048(5) -0.006(4) 0.010(3) -0.004(3)
N73 0.075(6) 0.034(5) 0.053(6) 0.009(4) 0.015(5) 0.012(4)
N13' 0.090(7) 0.053(6) 0.031(5) 0.013(4) 0.006(5) -0.004(5)
N73' 0.097(8) 0.033(5) 0.059(7) 0.008(4) 0.000(5) 0.007(5)
O83 0.113(7) 0.031(4) 0.052(5) 0.006(3) -0.003(4) 0.005(4)
C23 0.044(6) 0.027(5) 0.055(7) -0.005(4) 0.019(5) -0.001(4)
C33 0.053(6) 0.043(6) 0.043(6) 0.000(5) 0.016(5) 0.010(5)
C43 0.052(6) 0.044(6) 0.055(7) 0.010(5) 0.007(5) 0.004(5)
C53 0.055(6) 0.033(6) 0.061(7) 0.000(5) -0.007(5) 0.007(5)
C63 0.044(6) 0.041(6) 0.052(7) 0.002(5) -0.002(5) -0.004(5)
C83 0.065(7) 0.052(8) 0.060(8) 0.001(6) 0.027(6) -0.007(6)
C23' 0.072(8) 0.050(7) 0.052(8) 0.014(5) 0.016(6) 0.007(6)
C33' 0.075(8) 0.053(7) 0.052(7) 0.015(6) 0.018(6) 0.009(6)
C43' 0.092(10) 0.060(8) 0.056(8) 0.015(6) -0.001(7) 0.013(7)
C53' 0.081(9) 0.059(9) 0.064(9) 0.014(6) 0.015(7) 0.021(7)
C63' 0.072(9) 0.112(13) 0.047(8) 0.007(7) 0.013(6) -0.007(8)
N14 0.028(4) 0.041(4) 0.030(4) 0.003(3) -0.005(3) 0.006(3)
N74 0.031(4) 0.055(5) 0.035(5) -0.002(4) -0.007(3) 0.000(4)
N14' 0.064(6) 0.052(6) 0.038(5) -0.009(4) 0.006(4) 0.009(4)
N74' 0.041(4) 0.060(6) 0.029(4) -0.002(4) -0.005(3) -0.004(4)
O84 0.038(4) 0.088(6) 0.033(4) 0.004(4) 0.000(3) -0.010(4)
C24 0.032(5) 0.037(5) 0.035(5) 0.007(4) 0.002(4) 0.003(4)
C34 0.034(5) 0.037(5) 0.041(6) 0.004(4) 0.002(4) 0.000(4)
C44 0.030(5) 0.038(5) 0.042(6) 0.003(4) -0.004(4) 0.006(4)
C54 0.034(5) 0.052(6) 0.033(5) 0.001(4) 0.005(4) 0.012(4)
C64 0.036(5) 0.049(6) 0.035(5) 0.003(4) -0.002(4) -0.003(4)
C84 0.044(6) 0.055(6) 0.031(5) -0.002(4) 0.003(4) 0.003(5)
C24' 0.055(6) 0.057(7) 0.025(5) 0.001(4) 0.008(4) 0.009(5)
C34' 0.067(7) 0.035(5) 0.034(6) 0.001(4) -0.006(5) 0.002(5)
C44' 0.059(7) 0.057(7) 0.041(6) -0.013(5) -0.009(5) 0.011(5)
C54' 0.108(11) 0.069(8) 0.035(7) 0.000(6) -0.023(7) -0.001(8)
C64' 0.080(9) 0.072(8) 0.027(6) -0.005(5) -0.001(6) 0.014(7)
C154 0.029(5) 0.039(6) 0.073(7) -0.025(5) 0.016(5) -0.002(4)
C155 0.041(6) 0.048(7) 0.078(8) -0.023(6) -0.002(5) 0.002(5)
C156 0.033(5) 0.040(6) 0.059(7) -0.009(5) -0.004(4) 0.007(4)
C157 0.030(5) 0.040(6) 0.058(7) -0.014(5) 0.007(4) -0.005(4)
C158 0.077(8) 0.050(7) 0.057(8) -0.006(5) 0.004(6) -0.019(6)
C159 0.061(7) 0.079(9) 0.057(8) -0.005(6) 0.007(6) -0.011(7)
C160 0.044(6) 0.035(6) 0.068(8) 0.006(5) 0.003(5) -0.002(5)
C161 0.046(6) 0.044(6) 0.082(9) 0.007(6) -0.017(6) -0.013(5)
C162 0.029(5) 0.058(7) 0.054(7) -0.007(5) -0.006(4) -0.004(5)
C163 0.032(5) 0.033(5) 0.062(7) -0.003(5) -0.003(4) 0.009(4)
C164 0.039(6) 0.058(8) 0.095(10) -0.014(7) -0.011(6) 0.014(5)
C165 0.056(7) 0.073(9) 0.108(11) -0.038(8) -0.041(7) 0.016(7)
C166 0.057(7) 0.075(9) 0.068(8) -0.017(7) -0.029(6) -0.009(6)
C167 0.052(7) 0.075(8) 0.063(8) -0.034(6) 0.007(6) 0.010(6)
C168 0.043(6) 0.071(8) 0.061(7) -0.022(6) -0.019(5) 0.012(5)
C169 0.040(5) 0.049(6) 0.042(6) 0.009(5) 0.003(4) 0.013(5)
C170 0.062(7) 0.069(8) 0.040(7) 0.000(5) 0.004(5) 0.005(6)
C171 0.072(8) 0.075(9) 0.041(7) 0.009(6) 0.004(5) 0.022(7)
C172 0.094(10) 0.102(12) 0.058(9) 0.014(8) 0.005(7) 0.047(9)
C173 0.109(12) 0.067(10) 0.099(12) 0.037(9) 0.011(9) 0.026(9)
C174 0.111(11) 0.059(8) 0.068(9) 0.009(7) 0.017(8) 0.035(8)
C175 0.051(6) 0.033(6) 0.062(7) -0.002(5) -0.004(5) -0.001(5)
C176 0.051(7) 0.039(6) 0.087(9) -0.019(6) 0.010(6) -0.006(5)
C177 0.044(7) 0.052(8) 0.114(12) -0.023(7) -0.004(7) -0.005(6)
C178 0.048(8) 0.040(7) 0.162(16) -0.018(8) -0.044(9) 0.003(6)
C179 0.082(10) 0.040(7) 0.101(11) -0.010(6) -0.049(8) 0.011(7)
C180 0.069(8) 0.053(7) 0.068(8) -0.002(6) -0.024(6) 0.003(6)
C181 0.076(9) 0.083(10) 0.070(9) -0.024(7) 0.010(7) -0.001(7)
C182 0.067(8) 0.058(8) 0.070(8) -0.002(6) 0.017(6) 0.002(6)
C183 0.081(9) 0.067(8) 0.052(7) -0.001(6) 0.002(6) 0.000(7)
C184 0.080(8) 0.060(8) 0.040(7) 0.005(5) 0.021(6) 0.002(6)
C185 0.077(9) 0.095(11) 0.038(7) 0.005(6) 0.013(6) -0.008(8)
C186 0.112(12) 0.068(9) 0.052(8) 0.012(6) 0.017(7) -0.013(8)
C187 0.078(9) 0.068(9) 0.078(10) -0.001(7) 0.004(7) -0.027(7)
C188 0.091(10) 0.078(10) 0.051(8) 0.013(7) -0.010(7) 0.002(8)
C189 0.083(9) 0.069(9) 0.064(9) 0.016(7) 0.005(7) -0.017(7)
C190 0.056(7) 0.079(9) 0.068(9) 0.000(7) 0.030(6) -0.005(7)
C191 0.083(11) 0.114(14) 0.096(13) -0.012(10) 0.027(9) -0.002(10)
C192 0.113(13) 0.135(15) 0.041(8) 0.001(8) 0.012(8) -0.007(11)
C193 0.129(16) 0.160(19) 0.049(10) -0.022(11) 0.036(10) -0.060(14)
C194 0.136(16) 0.130(16) 0.064(11) -0.009(10) 0.065(11) -0.011(13)
C195 0.147(15) 0.075(10) 0.067(10) -0.006(7) 0.036(9) 0.011(10)
C196 0.070(8) 0.087(10) 0.041(7) -0.010(6) 0.015(6) 0.001(7)
C197 0.088(10) 0.112(12) 0.042(8) -0.003(7) 0.005(6) 0.004(9)
C198 0.102(12) 0.124(15) 0.076(11) -0.013(10) 0.010(9) -0.007(11)
C199 0.112(9) 0.105(9) 0.075(8) -0.018(7) -0.013(7) 0.025(7)
C200 0.123(13) 0.066(10) 0.095(12) -0.030(9) -0.025(10) 0.031(9)
C201 0.109(11) 0.075(10) 0.055(8) -0.014(7) 0.018(7) -0.002(8)
C202 0.073(8) 0.065(8) 0.045(7) -0.001(6) 0.019(6) 0.002(6)
C203 0.107(11) 0.068(9) 0.053(8) 0.004(6) 0.022(7) 0.015(8)
C204 0.110(12) 0.068(10) 0.074(10) 0.009(7) 0.039(9) 0.000(9)
C205 0.095(11) 0.044(8) 0.098(12) 0.009(7) 0.035(10) 0.002(8)
C206 0.098(12) 0.071(10) 0.106(13) -0.032(9) -0.007(10) -0.004(9)
C207 0.062(8) 0.060(8) 0.077(9) -0.025(7) 0.011(7) -0.002(6)
S11 0.148(4) 0.095(3) 0.071(3) 0.015(2) -0.047(3) -0.027(3)
O11 0.160(8) 0.115(7) 0.073(6) -0.030(5) -0.005(6) 0.007(6)
O21 0.163(10) 0.224(11) 0.210(11) 0.008(9) -0.022(8) 0.006(9)
O31 0.197(9) 0.111(8) 0.111(7) -0.014(6) -0.002(7) -0.014(7)
F11 0.148(8) 0.181(9) 0.158(8) -0.047(7) 0.011(6) -0.030(7)
F21 0.170(9) 0.105(7) 0.043(4) 0.008(4) 0.022(5) 0.012(6)
F31 0.175(9) 0.104(7) 0.059(5) -0.013(5) 0.003(5) -0.028(6)
C11 0.151(11) 0.131(10) 0.106(10) -0.034(8) -0.014(8) -0.011(9)
S12 0.103(3) 0.071(2) 0.0466(19) -0.0048(15) 0.0092(17) 0.003(2)
O12 0.107(7) 0.062(5) 0.039(4) -0.014(4) 0.033(4) -0.007(5)
O22 0.069(5) 0.077(6) 0.074(6) -0.032(5) -0.002(4) 0.006(5)
O32 0.113(7) 0.113(7) 0.081(6) -0.009(5) 0.004(5) -0.055(6)
F12 0.075(5) 0.108(6) 0.062(5) -0.021(4) -0.009(4) 0.020(4)
F22 0.105(7) 0.075(6) 0.126(8) -0.022(5) 0.012(5) -0.013(5)
F32 0.088(5) 0.113(7) 0.069(5) -0.052(5) -0.003(4) 0.018(5)
C12 0.073(9) 0.081(10) 0.081(10) -0.028(8) 0.017(8) -0.002(8)
S13 0.121(4) 0.122(4) 0.151(5) -0.036(4) -0.014(4) 0.022(3)
O13 0.159(9) 0.142(9) 0.188(10) -0.009(8) -0.042(8) -0.001(7)
O23 0.111(7) 0.168(9) 0.118(7) -0.044(7) 0.012(6) 0.006(7)
O33 0.239(18) 0.146(13) 0.180(15) -0.105(12) -0.021(13) -0.063(12)
F13 0.100(7) 0.216(14) 0.136(9) -0.032(9) 0.027(7) 0.009(8)
F23 0.155(8) 0.165(8) 0.154(8) -0.084(7) -0.039(6) -0.006(6)
F33 0.157(8) 0.189(9) 0.238(10) 0.044(8) -0.053(8) -0.014(7)
C13 0.163(12) 0.159(12) 0.173(12) -0.006(9) -0.034(9) -0.037(9)
S14 0.146(4) 0.094(3) 0.0352(18) 0.0005(16) 0.0028(19) -0.059(3)
O14 0.074(5) 0.061(5) 0.030(4) 0.001(3) 0.011(3) -0.013(4)
O24 0.112(7) 0.120(7) 0.100(7) -0.029(6) -0.004(5) 0.068(6)
O34 0.094(6) 0.070(5) 0.037(4) 0.003(4) -0.010(4) -0.017(5)
F14 0.141(9) 0.136(9) 0.094(7) -0.015(6) -0.008(6) 0.067(7)
F24 0.076(5) 0.085(5) 0.054(4) -0.005(3) -0.003(3) -0.026(4)
F34 0.088(5) 0.079(5) 0.041(4) 0.004(3) 0.012(3) -0.025(4)
C14 0.103(11) 0.153(16) 0.029(7) 0.005(8) 0.007(7) -0.059(11)
S15 0.0466(14) 0.0406(14) 0.0400(14) -0.0031(11) -0.0003(11) 0.0016(11)
O15 0.072(5) 0.055(5) 0.045(4) 0.004(3) -0.014(4) 0.010(4)
O25 0.050(4) 0.054(5) 0.044(4) -0.003(3) 0.006(3) -0.002(3)
O35 0.044(4) 0.056(5) 0.079(6) -0.012(4) -0.003(4) 0.000(4)
F15 0.097(6) 0.111(6) 0.065(5) 0.012(4) -0.005(4) -0.059(5)
F25 0.125(7) 0.050(4) 0.101(6) -0.020(4) -0.013(5) -0.002(4)
F35 0.102(6) 0.091(6) 0.071(5) 0.023(4) -0.040(4) -0.042(5)
C15 0.081(8) 0.063(8) 0.037(6) 0.009(5) -0.006(6) -0.031(7)
S16 0.0396(15) 0.0394(16) 0.101(2) -0.0150(15) -0.0015(14) 0.0017(12)
O16 0.121(8) 0.042(5) 0.116(8) -0.004(5) -0.007(6) -0.001(5)
O26 0.039(5) 0.111(8) 0.125(8) 0.003(6) -0.006(5) 0.004(5)
O36 0.060(5) 0.084(6) 0.094(7) -0.006(5) 0.012(5) -0.030(5)
F16 0.061(5) 0.147(9) 0.124(7) -0.025(6) -0.020(5) 0.037(5)
F26 0.082(5) 0.067(5) 0.110(6) 0.006(4) 0.028(5) -0.002(4)
F36 0.163(8) 0.047(4) 0.094(6) -0.024(4) 0.008(5) 0.001(5)
C16 0.053(7) 0.047(7) 0.110(11) -0.018(7) 0.018(7) -0.005(6)
S17 0.189(6) 0.138(5) 0.195(6) -0.069(4) 0.076(5) -0.082(4)
O17 0.100(7) 0.156(8) 0.100(7) 0.013(6) 0.006(6) 0.018(6)
O27 0.169(9) 0.125(8) 0.204(10) -0.035(8) -0.056(8) -0.026(7)
O37 0.227(11) 0.189(11) 0.167(10) 0.027(8) -0.031(8) 0.020(9)
F17 0.135(9) 0.197(13) 0.147(10) 0.103(9) -0.005(7) -0.007(8)
F27 0.178(9) 0.193(9) 0.228(10) -0.081(8) -0.060(8) -0.010(7)
F37 0.125(11) 0.35(3) 0.251(18) -0.132(17) 0.087(11) -0.002(12)
C17 0.192(13) 0.170(13) 0.180(13) -0.047(10) -0.036(10) 0.021(10)
S18 0.059(2) 0.235(6) 0.145(4) -0.074(4) -0.017(3) 0.016(3)
O18 0.062(5) 0.080(6) 0.063(5) 0.000(4) 0.012(4) 0.024(4)
O28 0.143(8) 0.092(6) 0.096(6) 0.015(5) -0.061(6) -0.010(6)
O38 0.117(8) 0.211(10) 0.177(9) -0.010(8) -0.052(7) -0.018(7)
F18 0.299(13) 0.267(13) 0.269(13) -0.012(9) -0.043(9) -0.019(9)
F28 0.168(8) 0.147(8) 0.218(9) -0.060(7) 0.046(7) -0.019(7)
F38 0.195(10) 0.199(10) 0.216(10) -0.047(8) -0.006(8) -0.042(8)
C18 0.35(3) 0.34(3) 0.36(3) -0.031(11) -0.046(11) -0.005(10)

loop_
_atom_type_symbol
_atom_type_description
_atom_type_scat_dispersion_real
_atom_type_scat_dispersion_imag
_atom_type_scat_source
C C 0.0033 0.0016 'International Tables Vol C Tables 4.2.6.8 and 6.1.1.4'
H H 0.0000 0.0000 'International Tables Vol C Tables 4.2.6.8 and 6.1.1.4'
N N 0.0061 0.0033 'International Tables Vol C Tables 4.2.6.8 and 6.1.1.4'
O O 0.0106 0.0060 'International Tables Vol C Tables 4.2.6.8 and 6.1.1.4'
F F 0.0171 0.0103 'International Tables Vol C Tables 4.2.6.8 and 6.1.1.4'
P P 0.1023 0.0942 'International Tables Vol C Tables 4.2.6.8 and 6.1.1.4'
Pd Pd -0.9988 1.0072 'International Tables Vol C Tables 4.2.6.8 and 6.1.1.4'
S S 0.1246 0.1234 'International Tables Vol C Tables 4.2.6.8 and 6.1.1.4'

loop_
_geom_angle_atom_site_label_1
_geom_angle_atom_site_label_2
_geom_angle_atom_site_label_3
_geom_angle
N12 Pd1 N11 85.7(3)
N12 Pd1 P1 176.0(2)
N11 Pd1 P1 90.7(2)
N12 Pd1 P2 93.1(2)
N11 Pd1 P2 178.8(2)
P1 Pd1 P2 90.54(9)
N11' Pd2 N12' 86.3(4)
N11' Pd2 P4 177.5(3)
N12' Pd2 P4 92.3(3)
N11' Pd2 P3 91.4(3)
N12' Pd2 P3 176.7(3)
P4 Pd2 P3 89.97(12)
C109 P1 C103 107.5(4)
C109 P1 C100 105.3(4)
C103 P1 C100 103.6(4)
C109 P1 Pd1 112.3(3)
C103 P1 Pd1 111.5(3)
C100 P1 Pd1 115.9(3)
C102 P2 C115 108.8(5)
C102 P2 C121 100.8(5)
C115 P2 C121 107.1(4)
C102 P2 Pd1 115.4(3)
C115 P2 Pd1 111.3(3)
C121 P2 Pd1 112.8(3)
C130 P3 C136 106.5(7)
C130 P3 C127 104.7(6)
C136 P3 C127 105.8(7)
C130 P3 Pd2 110.2(5)
C136 P3 Pd2 115.6(4)
C127 P3 Pd2 113.3(4)
C142 P4 C148 106.4(5)
C142 P4 C129 107.2(6)
C148 P4 C129 101.9(6)
C142 P4 Pd2 113.5(5)
C148 P4 Pd2 110.7(4)
C129 P4 Pd2 116.2(4)
C21 N11 C61 121.3(8)
C21 N11 Pd1 118.5(6)
C61 N11 Pd1 120.2(6)
C81 N71 C31 123.7(8)
C81 N71 H71 118.1
C31 N71 H71 118.1
C21' N11' C61' 117.4(10)
C21' N11' Pd2 119.9(8)
C61' N11' Pd2 122.6(7)
C81 N71' C31' 125.2(9)
C81 N71' H71' 117.4
C31' N71' H71' 117.4
N11 C21 C31 120.9(8)
N11 C21 H21 119.5
C31 C21 H21 119.6
C21 C31 C41 118.9(8)
C21 C31 N71 123.7(8)
C41 C31 N71 117.4(8)
C51 C41 C31 117.3(8)
C51 C41 H41 121.3
C31 C41 H41 121.3
C61 C51 C41 121.4(9)
C61 C51 H51 119.3
C41 C51 H51 119.3
C51 C61 N11 120.1(9)
C51 C61 H61 120.0
N11 C61 H61 120.0
O81 C81 N71' 123.1(9)
O81 C81 N71 123.9(9)
N71' C81 N71 113.0(9)
N11' C21' C31' 124.1(11)
N11' C21' H21' 118.0
C31' C21' H21' 118.0
C21' C31' N71' 124.8(10)
C21' C31' C41' 117.2(10)
N71' C31' C41' 117.5(10)
C51' C41' C31' 119.9(11)
C51' C41' H41' 120.1
C31' C41' H41' 120.1
C61' C51' C41' 118.0(12)
C61' C51' H51' 121.0
C41' C51' H51' 121.0
N11' C61' C51' 123.0(10)
N11' C61' H61' 118.5
C51' C61' H61' 118.5
C62 N12 C22 120.0(8)
C62 N12 Pd1 122.7(6)
C22 N12 Pd1 117.2(6)
C82 N72 C32 125.8(8)
C82 N72 H72 117.1
C32 N72 H72 117.1
C62' N12' C22' 119.2(10)
C62' N12' Pd2 122.4(8)
C22' N12' Pd2 118.1(7)
C82 N72' C32' 128.1(9)
C82 N72' H72' 115.9
C32' N72' H72' 115.9
N12 C22 C32 121.2(8)
N12 C22 H22 119.4
C32 C22 H22 119.4
C22 C32 C42 118.7(9)
C22 C32 N72 123.2(9)
C42 C32 N72 117.9(8)
C32 C42 C52 118.6(9)
C32 C42 H42 120.7
C52 C42 H42 120.7
C62 C52 C42 118.9(9)
C62 C52 H52 120.5
C42 C52 H52 120.5
N12 C62 C52 122.5(9)
N12 C62 H62 118.8
C52 C62 H62 118.8
O82 C82 N72 124.3(10)
O82 C82 N72' 122.8(10)
N72 C82 N72' 112.8(9)
N12' C22' C32' 122.0(10)
N12' C22' H22' 119.0
C32' C22' H22' 119.0
N72' C32' C22' 123.4(9)
N72' C32' C42' 120.5(10)
C22' C32' C42' 115.9(11)
C52' C42' C32' 119.6(11)
C52' C42' H42' 120.2
C32' C42' H42' 120.2
C62' C52' C42' 120.9(10)
C62' C52' H52' 119.5
C42' C52' H52' 119.5
N12' C62' C52' 122.2(11)
N12' C62' H62' 118.9
C52' C62' H62' 118.9
C101 C100 P1 113.9(7)
C101 C100 H10A 108.8
P1 C100 H10A 108.8
C101 C100 H10B 108.8
P1 C100 H10B 108.8
H10A C100 H10B 107.7
C102 C101 C100 115.3(8)
C102 C101 H10C 108.4
C100 C101 H10C 108.4
C102 C101 H10D 108.4
C100 C101 H10D 108.4
H10C C101 H10D 107.5
C101 C102 P2 116.2(7)
C101 C102 H10E 108.2
P2 C102 H10E 108.2
C101 C102 H10F 108.2
P2 C102 H10F 108.2
H10E C102 H10F 107.4
C104 C103 C108 119.9(9)
C104 C103 P1 120.9(7)
C108 C103 P1 118.7(7)
C103 C104 C105 119.0(10)
C103 C104 H104 120.5
C105 C104 H104 120.5
C106 C105 C104 120.7(10)
C106 C105 H105 119.7
C104 C105 H105 119.7
C105 C106 C107 119.6(10)
C105 C106 H106 120.2
C107 C106 H106 120.2
C106 C107 C108 120.9(10)
C106 C107 H107 119.6
C108 C107 H107 119.6
C107 C108 C103 119.9(10)
C107 C108 H108 120.1
C103 C108 H108 120.1
C110 C109 C114 119.7(9)
C110 C109 P1 121.7(8)
C114 C109 P1 118.5(7)
C109 C110 C111 120.1(11)
C109 C110 H110 119.9
C111 C110 H110 119.9
C112 C111 C110 119.1(12)
C112 C111 H111 120.4
C110 C111 H111 120.4
C113 C112 C111 119.8(11)
C113 C112 H112 120.1
C111 C112 H112 120.1
C112 C113 C114 122.8(11)
C112 C113 H113 118.6
C114 C113 H113 118.6
C113 C114 C109 118.3(10)
C113 C114 H114 120.8
C109 C114 H114 120.8
C120 C115 C116 119.1(11)
C120 C115 P2 121.3(8)
C116 C115 P2 119.5(9)
C115 C116 C117 119.7(14)
C115 C116 H116 120.2
C117 C116 H116 120.2
C116 C117 C118 120.3(13)
C116 C117 H117 119.9
C118 C117 H117 119.9
C119 C118 C117 118.6(12)
C119 C118 H118 120.7
C117 C118 H118 120.7
C118 C119 C120 118.2(12)
C118 C119 H119 120.9
C120 C119 H119 120.9
C115 C120 C119 124.0(10)
C115 C120 H120 118.0
C119 C120 H120 118.0
C126 C121 C122 120.7(9)
C126 C121 P2 119.0(7)
C122 C121 P2 120.1(7)
C123 C122 C121 117.6(10)
C123 C122 H122 121.2
C121 C122 H122 121.2
C124 C123 C122 121.8(10)
C124 C123 H123 119.1
C122 C123 H123 119.1
C125 C124 C123 119.6(10)
C125 C124 H124 120.2
C123 C124 H124 120.2
C124 C125 C126 119.8(11)
C124 C125 H125 120.1
C126 C125 H125 120.1
C121 C126 C125 120.5(10)
C121 C126 H126 119.7
C125 C126 H126 119.7
C128 C127 P3 112.2(8)
C128 C127 H12A 109.2
P3 C127 H12A 109.2
C128 C127 H12B 109.2
P3 C127 H12B 109.2
H12A C127 H12B 107.9
C129 C128 C127 110.5(10)
C129 C128 H12C 109.6
C127 C128 H12C 109.6
C129 C128 H12D 109.6
C127 C128 H12D 109.6
H12C C128 H12D 108.1
C128 C129 P4 114.7(9)
C128 C129 H12E 108.6
P4 C129 H12E 108.6
C128 C129 H12F 108.6
P4 C129 H12F 108.6
H12E C129 H12F 107.6
C135 C130 C131 118.6(12)
C135 C130 P3 120.5(11)
C131 C130 P3 120.8(9)
C132 C131 C130 120.9(12)
C132 C131 H131 119.6
C130 C131 H131 119.6
C133 C132 C131 120.7(14)
C133 C132 H132 119.6
C131 C132 H132 119.6
C132 C133 C134 120.5(14)
C132 C133 H133 119.7
C134 C133 H133 119.7
C133 C134 C135 123.5(13)
C133 C134 H134 118.3
C135 C134 H134 118.3
C134 C135 C130 115.7(13)
C134 C135 H135 122.1
C130 C135 H135 122.1
C137 C136 C141 122.5(11)
C137 C136 P3 118.7(9)
C141 C136 P3 118.7(10)
C138 C137 C136 118.6(12)
C138 C137 H137 120.7
C136 C137 H137 120.7
C139 C138 C137 121.3(13)
C139 C138 H138 119.3
C137 C138 H138 119.3
C138 C139 C140 117.9(14)
C138 C139 H139 121.0
C140 C139 H139 121.0
C139 C140 C141 122.3(15)
C139 C140 H140 118.9
C141 C140 H140 118.9
C136 C141 C140 117.4(14)
C136 C141 H141 121.3
C140 C141 H141 121.3
C143 C142 C147 117.4(12)
C143 C142 P4 119.3(9)
C147 C142 P4 123.3(11)
C142 C143 C144 120.2(13)
C142 C143 H143 119.9
C144 C143 H143 119.9
C145 C144 C143 120.6(15)
C145 C144 H144 119.7
C143 C144 H144 119.7
C144 C145 C146 120.7(14)
C144 C145 H145 119.6
C146 C145 H145 119.6
C147 C146 C145 120.0(14)
C147 C146 H146 120.0
C145 C146 H146 120.0
C146 C147 C142 120.9(15)
C146 C147 H147 119.6
C142 C147 H147 119.6
C149 C148 C153 118.0(12)
C149 C148 P4 121.1(9)
C153 C148 P4 120.9(9)
C150 C149 C148 121.4(12)
C150 C149 H149 119.3
C148 C149 H149 119.3
C149 C150 C151 122.0(13)
C149 C150 H150 119.0
C151 C150 H150 119.0
C150 C151 C152 115.5(12)
C150 C151 H151 122.2
C152 C151 H151 122.2
C153 C152 C151 123.6(12)
C153 C152 H152 118.2
C151 C152 H152 118.2
C152 C153 C148 119.2(11)
C152 C153 H153 120.4
C148 C153 H153 120.4
N14 Pd3 N13 85.7(3)
N14 Pd3 P5 177.5(2)
N13 Pd3 P5 92.3(2)
N14 Pd3 P6 91.6(2)
N13 Pd3 P6 176.9(2)
P5 Pd3 P6 90.49(9)
N13' Pd4 N14' 86.2(4)
N13' Pd4 P7 92.4(3)
N14' Pd4 P7 175.7(3)
N13' Pd4 P8 177.3(3)
N14' Pd4 P8 91.6(3)
P7 Pd4 P8 89.62(13)
C163 P5 C154 107.7(5)
C163 P5 C157 107.0(5)
C154 P5 C157 102.5(5)
C163 P5 Pd3 111.4(3)
C154 P5 Pd3 114.9(3)
C157 P5 Pd3 112.7(3)
C156 P6 C169 105.9(5)
C156 P6 C175 103.6(5)
C169 P6 C175 105.7(5)
C156 P6 Pd3 115.8(4)
C169 P6 Pd3 114.2(4)
C175 P6 Pd3 110.6(3)
C184 P7 C190 107.0(6)
C184 P7 C181 102.5(6)
C190 P7 C181 106.9(6)
C184 P7 Pd4 111.2(4)
C190 P7 Pd4 113.6(5)
C181 P7 Pd4 114.9(5)
C183 P8 C196 106.2(6)
C183 P8 C202 104.6(6)
C196 P8 C202 106.3(6)
C183 P8 Pd4 114.0(5)
C196 P8 Pd4 114.0(5)
C202 P8 Pd4 111.0(4)
C63 N13 C23 119.6(9)
C63 N13 Pd3 121.0(7)
C23 N13 Pd3 119.0(6)
C83 N73 C33 126.5(10)
C83 N73 H73 116.7
C33 N73 H73 116.7
C23' N13' C63' 119.4(11)
C23' N13' Pd4 118.0(7)
C63' N13' Pd4 122.6(9)
C83 N73' C33' 126.6(10)
C83 N73' H73' 116.7
C33' N73' H73' 116.7
N13 C23 C33 123.8(9)
N13 C23 H23 118.1
C33 C23 H23 118.1
C23 C33 N73 125.2(10)
C23 C33 C43 116.1(10)
N73 C33 C43 118.7(9)
C53 C43 C33 118.8(10)
C53 C43 H43 120.6
C33 C43 H43 120.6
C43 C53 C63 121.4(11)
C43 C53 H53 119.3
C63 C53 H53 119.3
N13 C63 C53 120.3(10)
N13 C63 H63 119.9
C53 C63 H63 119.9
O83 C83 N73 122.6(12)
O83 C83 N73' 124.2(12)
N73 C83 N73' 113.2(10)
N13' C23' C33' 120.7(11)
N13' C23' H23' 119.6
C33' C23' H23' 119.6
C43' C33' C23' 118.2(13)
C43' C33' N73' 119.0(12)
C23' C33' N73' 122.7(10)
C33' C43' C53' 120.8(13)
C33' C43' H43' 119.6
C53' C43' H43' 119.6
C63' C53' C43' 120.2(13)
C63' C53' H53' 119.9
C43' C53' H53' 119.9
C53' C63' N13' 120.6(13)
C53' C63' H63' 119.7
N13' C63' H63' 119.7
C24 N14 C64 119.5(8)
C24 N14 Pd3 119.8(6)
C64 N14 Pd3 120.6(6)
C84 N74 C34 123.8(8)
C84 N74 H74 118.1
C34 N74 H74 118.1
C24' N14' C64' 122.4(10)
C24' N14' Pd4 117.5(7)
C64' N14' Pd4 120.0(7)
C84 N74' C34' 123.5(8)
C84 N74' H74' 118.2
C34' N74' H74' 118.2
N14 C24 C34 121.5(8)
N14 C24 H24 119.2
C34 C24 H24 119.2
C44 C34 C24 118.8(9)
C44 C34 N74 119.2(8)
C24 C34 N74 122.0(8)
C34 C44 C54 118.8(8)
C34 C44 H44 120.6
C54 C44 H44 120.6
C64 C54 C44 120.7(9)
C64 C54 H54 119.6
C44 C54 H54 119.6
C54 C64 N14 120.6(9)
C54 C64 H64 119.7
N14 C64 H64 119.7
O84 C84 N74 125.3(9)
O84 C84 N74' 123.7(9)
N74 C84 N74' 111.0(8)
N14' C24' C34' 119.7(10)
N14' C24' H24' 120.1
C34' C24' H24' 120.1
C24' C34' C44' 118.3(9)
C24' C34' N74' 123.7(9)
C44' C34' N74' 117.9(10)
C54' C44' C34' 120.8(11)
C54' C44' H44' 119.6
C34' C44' H44' 119.6
C44' C54' C64' 120.1(12)
C44' C54' H54' 119.9
C64' C54' H54' 119.9
N14' C64' C54' 118.6(10)
N14' C64' H64' 120.7
C54' C64' H64' 120.7
C155 C154 P5 113.9(7)
C155 C154 H15A 108.8
P5 C154 H15A 108.8
C155 C154 H15B 108.8
P5 C154 H15B 108.8
H15A C154 H15B 107.7
C156 C155 C154 111.8(9)
C156 C155 H15C 109.3
C154 C155 H15C 109.3
C156 C155 H15D 109.3
C154 C155 H15D 109.3
H15C C155 H15D 107.9
C155 C156 P6 114.0(7)
C155 C156 H15E 108.8
P6 C156 H15E 108.8
C155 C156 H15F 108.8
P6 C156 H15F 108.8
H15E C156 H15F 107.6
C162 C157 C158 118.5(10)
C162 C157 P5 121.3(8)
C158 C157 P5 120.1(8)
C159 C158 C157 119.2(11)
C159 C158 H158 120.4
C157 C158 H158 120.4
C158 C159 C160 122.6(12)
C158 C159 H159 118.7
C160 C159 H159 118.7
C161 C160 C159 117.6(10)
C161 C160 H160 121.2
C159 C160 H160 121.2
C160 C161 C162 122.5(11)
C160 C161 H161 118.8
C162 C161 H161 118.8
C157 C162 C161 119.5(10)
C157 C162 H162 120.2
C161 C162 H162 120.2
C164 C163 C168 116.0(10)
C164 C163 P5 124.4(8)
C168 C163 P5 119.3(7)
C165 C164 C163 123.6(11)
C165 C164 H164 118.2
C163 C164 H164 118.2
C166 C165 C164 119.4(11)
C166 C165 H165 120.3
C164 C165 H165 120.3
C165 C166 C167 120.3(11)
C165 C166 H166 119.8
C167 C166 H166 119.8
C166 C167 C168 119.9(10)
C166 C167 H167 120.1
C168 C167 H167 120.1
C163 C168 C167 120.4(10)
C163 C168 H168 119.8
C167 C168 H168 119.8
C174 C169 C170 117.7(10)
C174 C169 P6 122.9(9)
C170 C169 P6 119.3(8)
C171 C170 C169 120.2(12)
C171 C170 H170 119.9
C169 C170 H170 119.9
C172 C171 C170 122.8(13)
C172 C171 H171 118.6
C170 C171 H171 118.6
C171 C172 C173 118.5(13)
C171 C172 H172 120.7
C173 C172 H172 120.7
C174 C173 C172 120.2(13)
C174 C173 H173 119.9
C172 C173 H173 119.9
C173 C174 C169 120.5(13)
C173 C174 H174 119.7
C169 C174 H174 119.7
C180 C175 C176 120.0(11)
C180 C175 P6 119.2(9)
C176 C175 P6 120.6(9)
C177 C176 C175 119.2(13)
C177 C176 H176 120.4
C175 C176 H176 120.4
C176 C177 C178 121.4(13)
C176 C177 H177 119.3
C178 C177 H177 119.3
C179 C178 C177 119.7(12)
C179 C178 H178 120.2
C177 C178 H178 120.2
C178 C179 C180 121.0(14)
C178 C179 H179 119.5
C180 C179 H179 119.5
C175 C180 C179 118.7(13)
C175 C180 H180 120.7
C179 C180 H180 120.7
C182 C181 P7 115.8(10)
C182 C181 H18A 108.3
P7 C181 H18A 108.3
C182 C181 H18B 108.3
P7 C181 H18B 108.3
H18A C181 H18B 107.4
C181 C182 C183 113.4(10)
C181 C182 H18C 108.9
C183 C182 H18C 108.9
C181 C182 H18D 108.9
C183 C182 H18D 108.9
H18C C182 H18D 107.7
C182 C183 P8 112.1(9)
C182 C183 H18E 109.2
P8 C183 H18E 109.2
C182 C183 H18F 109.2
P8 C183 H18F 109.2
H18E C183 H18F 107.9
C185 C184 C189 117.3(12)
C185 C184 P7 123.3(10)
C189 C184 P7 119.4(9)
C184 C185 C186 120.9(12)
C184 C185 H185 119.5
C186 C185 H185 119.5
C187 C186 C185 120.5(12)
C187 C186 H186 119.7
C185 C186 H186 119.7
C186 C187 C188 121.0(13)
C186 C187 H187 119.5
C188 C187 H187 119.5
C189 C188 C187 119.1(13)
C189 C188 H188 120.4
C187 C188 H188 120.4
C188 C189 C184 120.9(12)
C188 C189 H189 119.5
C184 C189 H189 119.5
C191 C190 C195 116.9(13)
C191 C190 P7 122.3(11)
C195 C190 P7 120.8(12)
C192 C191 C190 123.3(16)
C192 C191 H191 118.4
C190 C191 H191 118.4
C191 C192 C193 119.9(18)
C191 C192 H192 120.0
C193 C192 H192 120.0
C194 C193 C192 120.1(16)
C194 C193 H193 120.0
C192 C193 H193 120.0
C193 C194 C195 122.1(18)
C193 C194 H194 119.0
C195 C194 H194 119.0
C194 C195 C190 117.7(17)
C194 C195 H195 121.2
C190 C195 H195 121.2
C201 C196 C197 121.2(13)
C201 C196 P8 120.0(11)
C197 C196 P8 118.6(11)
C196 C197 C198 117.5(15)
C196 C197 H197 121.3
C198 C197 H197 121.3
C199 C198 C197 118.0(16)
C199 C198 H198 121.0
C197 C198 H198 121.0
C200 C199 C198 121.5(16)
C200 C199 H199 119.3
C198 C199 H199 119.3
C199 C200 C201 121.4(15)
C199 C200 H200 119.3
C201 C200 H200 119.3
C196 C201 C200 119.6(14)
C196 C201 H201 120.2
C200 C201 H201 120.2
C207 C202 C203 121.7(13)
C207 C202 P8 118.7(10)
C203 C202 P8 119.5(11)
C202 C203 C204 117.1(15)
C202 C203 H203 121.4
C204 C203 H203 121.4
C205 C204 C203 121.0(15)
C205 C204 H204 119.5
C203 C204 H204 119.5
C206 C205 C204 117.2(15)
C206 C205 H205 121.4
C204 C205 H205 121.4
C205 C206 C207 125.7(16)
C205 C206 H206 117.1
C207 C206 H206 117.1
C206 C207 C202 116.9(14)
C206 C207 H207 121.6
C202 C207 H207 121.6
O31 S11 O11 115.7(3)
O31 S11 O21 114.2(3)
O11 S11 O21 114.0(3)
O31 S11 C11 103.7(2)
O11 S11 C11 104.0(2)
O21 S11 C11 103.1(2)
F21 C11 F11 108.2(3)
F21 C11 F31 108.0(3)
F11 C11 F31 109.0(3)
F21 C11 S11 110.8(2)
F11 C11 S11 109.9(3)
F31 C11 S11 110.9(3)
O12 S12 O22 115.6(6)
O12 S12 O32 117.0(6)
O22 S12 O32 113.1(6)
O12 S12 C12 103.4(6)
O22 S12 C12 105.5(6)
O32 S12 C12 99.6(7)
F12 C12 F22 110.8(14)
F12 C12 F32 109.2(11)
F22 C12 F32 105.9(11)
F12 C12 S12 113.9(10)
F22 C12 S12 109.5(10)
F32 C12 S12 107.3(10)
O23 S13 O13 115.4(3)
O23 S13 O33 114.8(3)
O13 S13 O33 115.2(3)
O23 S13 C13 102.9(2)
O13 S13 C13 102.8(5)
O33 S13 C13 103.1(5)
F23 C13 F13 108.9(3)
F23 C13 F33 107.9(7)
F13 C13 F33 107.3(7)
F23 C13 S13 110.8(3)
F13 C13 S13 110.7(3)
F33 C13 S13 111.2(3)
O14 S14 O34 118.7(5)
O14 S14 O24 113.1(6)
O34 S14 O24 111.1(6)
O14 S14 C14 108.1(6)
O34 S14 C14 107.8(6)
O24 S14 C14 95.2(8)
F24 C14 F34 105.6(11)
F24 C14 F14 105.8(13)
F34 C14 F14 104.7(13)
F24 C14 S14 116.5(12)
F34 C14 S14 114.7(11)
F14 C14 S14 108.7(10)
O15 S15 O35 114.0(5)
O15 S15 O25 115.9(5)
O35 S15 O25 114.7(5)
O15 S15 C15 103.8(5)
O35 S15 C15 104.3(6)
O25 S15 C15 101.8(5)
F25 C15 F15 108.2(10)
F25 C15 F35 106.8(10)
F15 C15 F35 105.4(10)
F25 C15 S15 112.1(9)
F15 C15 S15 112.7(8)
F35 C15 S15 111.2(8)
O16 S16 O26 118.0(7)
O16 S16 O36 112.6(6)
O26 S16 O36 112.1(6)
O16 S16 C16 103.2(6)
O26 S16 C16 103.6(6)
O36 S16 C16 105.7(6)
F16 C16 F36 106.8(11)
F16 C16 F26 108.8(12)
F36 C16 F26 106.0(10)
F16 C16 S16 112.4(9)
F36 C16 S16 111.2(10)
F26 C16 S16 111.4(9)
O27 S17 O17 116.2(3)
O27 S17 O37 114.3(3)
O17 S17 O37 114.8(3)
O27 S17 C17 103.0(5)
O17 S17 C17 103.2(2)
O37 S17 C17 102.7(5)
F17 C17 F27 108.1(7)
F17 C17 F37 108.7(4)
F27 C17 F37 107.5(7)
F17 C17 S17 110.2(3)
F27 C17 S17 111.0(3)
F37 C17 S17 111.2(3)
O18 S18 O28 115.7(3)
O18 S18 O38 114.1(3)
O28 S18 O38 115.0(3)
O18 S18 C18 103.6(2)
O28 S18 C18 102.9(2)
O38 S18 C18 103.1(2)
F28 C18 F38 108.2(7)
F28 C18 F18 108.5(7)
F38 C18 F18 107.8(7)
F28 C18 S18 110.6(3)
F38 C18 S18 110.6(3)
F18 C18 S18 110.8(3)

loop_
_geom_bond_atom_site_label_1
_geom_bond_atom_site_label_2
_geom_bond_distance
Pd1 N12 2.100(7)
Pd1 N11 2.106(7)
Pd1 P1 2.275(2)
Pd1 P2 2.281(2)
Pd2 N11' 2.078(9)
Pd2 N12' 2.113(9)
Pd2 P4 2.262(3)
Pd2 P3 2.274(3)
P1 C109 1.801(9)
P1 C103 1.809(9)
P1 C100 1.815(10)
P2 C102 1.806(10)
P2 C115 1.829(11)
P2 C121 1.823(10)
P3 C130 1.817(14)
P3 C136 1.803(12)
P3 C127 1.812(12)
P4 C142 1.797(11)
P4 C148 1.824(13)
P4 C129 1.829(12)
N11 C21 1.312(11)
N11 C61 1.371(11)
N71 C81 1.368(12)
N71 C31 1.404(11)
N71 H71 0.8800
N11' C21' 1.334(13)
N11' C61' 1.350(15)
N71' C81 1.379(12)
N71' C31' 1.399(13)
N71' H71' 0.8800
O81 C81 1.221(11)
C21 C31 1.390(12)
C21 H21 0.9500
C31 C41 1.425(13)
C41 C51 1.377(14)
C41 H41 0.9500
C51 C61 1.349(14)
C51 H51 0.9500
C61 H61 0.9500
C21' C31' 1.378(15)
C21' H21' 0.9500
C31' C41' 1.394(16)
C41' C51' 1.383(15)
C41' H41' 0.9500
C51' C61' 1.381(17)
C51' H51' 0.9500
C61' H61' 0.9500
N12 C62 1.331(12)
N12 C22 1.332(12)
N72 C82 1.365(13)
N72 C32 1.395(12)
N72 H72 0.8800
N12' C62' 1.326(13)
N12' C22' 1.351(14)
N72' C82 1.374(13)
N72' C32' 1.369(14)
N72' H72' 0.8800
O82 C82 1.189(12)
C22 C32 1.408(12)
C22 H22 0.9500
C32 C42 1.402(13)
C42 C52 1.387(14)
C42 H42 0.9500
C52 C62 1.386(14)
C52 H52 0.9500
C62 H62 0.9500
C22' C32' 1.414(15)
C22' H22' 0.9500
C32' C42' 1.415(14)
C42' C52' 1.354(17)
C42' H42' 0.9500
C52' C62' 1.348(16)
C52' H52' 0.9500
C62' H62' 0.9500
C100 C101 1.533(14)
C100 H10A 0.9900
C100 H10B 0.9900
C101 C102 1.530(13)
C101 H10C 0.9900
C101 H10D 0.9900
C102 H10E 0.9900
C102 H10F 0.9900
C103 C104 1.373(13)
C103 C108 1.391(14)
C104 C105 1.437(15)
C104 H104 0.9500
C105 C106 1.364(17)
C105 H105 0.9500
C106 C107 1.370(16)
C106 H106 0.9500
C107 C108 1.405(14)
C107 H107 0.9500
C108 H108 0.9500
C109 C110 1.365(13)
C109 C114 1.388(13)
C110 C111 1.412(14)
C110 H110 0.9500
C111 C112 1.394(17)
C111 H111 0.9500
C112 C113 1.309(17)
C112 H112 0.9500
C113 C114 1.404(15)
C113 H113 0.9500
C114 H114 0.9500
C115 C120 1.308(14)
C115 C116 1.383(15)
C116 C117 1.353(19)
C116 H116 0.9500
C117 C118 1.42(2)
C117 H117 0.9500
C118 C119 1.355(17)
C118 H118 0.9500
C119 C120 1.380(14)
C119 H119 0.9500
C120 H120 0.9500
C121 C126 1.340(13)
C121 C122 1.426(14)
C122 C123 1.395(14)
C122 H122 0.9500
C123 C124 1.375(16)
C123 H123 0.9500
C124 C125 1.374(16)
C124 H124 0.9500
C125 C126 1.418(14)
C125 H125 0.9500
C126 H126 0.9500
C127 C128 1.595(16)
C127 H12A 0.9900
C127 H12B 0.9900
C128 C129 1.571(18)
C128 H12C 0.9900
C128 H12D 0.9900
C129 H12E 0.9900
C129 H12F 0.9900
C130 C135 1.404(16)
C130 C131 1.441(18)
C131 C132 1.346(19)
C131 H131 0.9500
C132 C133 1.317(18)
C132 H132 0.9500
C133 C134 1.37(2)
C133 H133 0.9500
C134 C135 1.395(18)
C134 H134 0.9500
C135 H135 0.9500
C136 C137 1.418(17)
C136 C141 1.395(19)
C137 C138 1.414(16)
C137 H137 0.9500
C138 C139 1.41(2)
C138 H138 0.9500
C139 C140 1.42(2)
C139 H139 0.9500
C140 C141 1.426(19)
C140 H140 0.9500
C141 H141 0.9500
C142 C143 1.342(18)
C142 C147 1.421(17)
C143 C144 1.443(17)
C143 H143 0.9500
C144 C145 1.28(2)
C144 H144 0.9500
C145 C146 1.40(2)
C145 H145 0.9500
C146 C147 1.338(19)
C146 H146 0.9500
C147 H147 0.9500
C148 C149 1.382(17)
C148 C153 1.388(15)
C149 C150 1.360(19)
C149 H149 0.9500
C150 C151 1.391(18)
C150 H150 0.9500
C151 C152 1.384(17)
C151 H151 0.9500
C152 C153 1.370(17)
C152 H152 0.9500
C153 H153 0.9500
Pd3 N14 2.102(7)
Pd3 N13 2.106(8)
Pd3 P5 2.263(3)
Pd3 P6 2.277(3)
Pd4 N13' 2.088(10)
Pd4 N14' 2.119(9)
Pd4 P7 2.269(4)
Pd4 P8 2.273(3)
P5 C163 1.789(11)
P5 C154 1.811(9)
P5 C157 1.810(10)
P6 C156 1.801(9)
P6 C169 1.816(10)
P6 C175 1.816(11)
P7 C184 1.803(13)
P7 C190 1.811(13)
P7 C181 1.806(15)
P8 C183 1.807(13)
P8 C196 1.825(12)
P8 C202 1.838(12)
N13 C63 1.306(12)
N13 C23 1.338(13)
N73 C83 1.357(15)
N73 C33 1.388(13)
N73 H73 0.8800
N13' C23' 1.318(15)
N13' C63' 1.409(16)
N73' C83 1.368(15)
N73' C33' 1.419(16)
N73' H73' 0.8800
O83 C83 1.202(13)
C23 C33 1.368(14)
C23 H23 0.9500
C33 C43 1.414(15)
C43 C53 1.346(15)
C43 H43 0.9500
C53 C63 1.379(14)
C53 H53 0.9500
C63 H63 0.9500
C23' C33' 1.418(17)
C23' H23' 0.9500
C33' C43' 1.348(16)
C43' C53' 1.380(19)
C43' H43' 0.9500
C53' C63' 1.320(19)
C53' H53' 0.9500
C63' H63' 0.9500
N14 C24 1.325(11)
N14 C64 1.365(11)
N74 C84 1.370(12)
N74 C34 1.419(12)
N74 H74 0.8800
N14' C24' 1.337(12)
N14' C64' 1.345(14)
N74' C84 1.407(12)
N74' C34' 1.419(12)
N74' H74' 0.8800
O84 C84 1.202(11)
C24 C34 1.396(12)
C24 H24 0.9500
C34 C44 1.373(13)
C44 C54 1.377(13)
C44 H44 0.9500
C54 C64 1.353(13)
C54 H54 0.9500
C64 H64 0.9500
C24' C34' 1.382(14)
C24' H24' 0.9500
C34' C44' 1.381(14)
C44' C54' 1.342(15)
C44' H44' 0.9500
C54' C64' 1.384(17)
C54' H54' 0.9500
C64' H64' 0.9500
C154 C155 1.543(15)
C154 H15A 0.9900
C154 H15B 0.9900
C155 C156 1.552(13)
C155 H15C 0.9900
C155 H15D 0.9900
C156 H15E 0.9900
C156 H15F 0.9900
C157 C162 1.386(14)
C157 C158 1.396(15)
C158 C159 1.381(16)
C158 H158 0.9500
C159 C160 1.369(16)
C159 H159 0.9500
C160 C161 1.350(16)
C160 H160 0.9500
C161 C162 1.393(15)
C161 H161 0.9500
C162 H162 0.9500
C163 C164 1.398(14)
C163 C168 1.405(14)
C164 C165 1.375(17)
C164 H164 0.9500
C165 C166 1.364(17)
C165 H165 0.9500
C166 C167 1.384(16)
C166 H166 0.9500
C167 C168 1.422(15)
C167 H167 0.9500
C168 H168 0.9500
C169 C174 1.384(16)
C169 C170 1.425(15)
C170 C171 1.342(15)
C170 H170 0.9500
C171 C172 1.336(18)
C171 H171 0.9500
C172 C173 1.42(2)
C172 H172 0.9500
C173 C174 1.367(19)
C173 H173 0.9500
C174 H174 0.9500
C175 C180 1.374(16)
C175 C176 1.399(15)
C176 C177 1.366(16)
C176 H176 0.9500
C177 C178 1.37(2)
C177 H177 0.9500
C178 C179 1.35(2)
C178 H178 0.9500
C179 C180 1.409(16)
C179 H179 0.9500
C180 H180 0.9500
C181 C182 1.528(18)
C181 H18A 0.9900
C181 H18B 0.9900
C182 C183 1.540(16)
C182 H18C 0.9900
C182 H18D 0.9900
C183 H18E 0.9900
C183 H18F 0.9900
C184 C185 1.388(16)
C184 C189 1.383(17)
C185 C186 1.359(19)
C185 H185 0.9500
C186 C187 1.326(18)
C186 H186 0.9500
C187 C188 1.370(17)
C187 H187 0.9500
C188 C189 1.366(18)
C188 H188 0.9500
C189 H189 0.9500
C190 C191 1.38(2)
C190 C195 1.386(19)
C191 C192 1.34(2)
C191 H191 0.9500
C192 C193 1.30(2)
C192 H192 0.9500
C193 C194 1.36(3)
C193 H193 0.9500
C194 C195 1.38(2)
C194 H194 0.9500
C195 H195 0.9500
C196 C201 1.335(18)
C196 C197 1.401(19)
C197 C198 1.444(19)
C197 H197 0.9500
C198 C199 1.39(2)
C198 H198 0.9500
C199 C200 1.31(2)
C199 H199 0.9500
C200 C201 1.405(19)
C200 H200 0.9500
C201 H201 0.9500
C202 C207 1.365(18)
C202 C203 1.377(17)
C203 C204 1.42(2)
C203 H203 0.9500
C204 C205 1.36(2)
C204 H204 0.9500
C205 C206 1.32(2)
C205 H205 0.9500
C206 C207 1.36(2)
C206 H206 0.9500
C207 H207 0.9500
S11 O31 1.448(6)
S11 O11 1.447(8)
S11 O21 1.451(7)
S11 C11 1.824(5)
F11 C11 1.332(7)
F21 C11 1.333(7)
F31 C11 1.333(7)
S12 O12 1.417(7)
S12 O22 1.453(9)
S12 O32 1.473(10)
S12 C12 1.826(15)
F12 C12 1.267(17)
F22 C12 1.317(16)
F32 C12 1.391(14)
S13 O23 1.449(8)
S13 O13 1.448(9)
S13 O33 1.449(8)
S13 C13 1.822(7)
F13 C13 1.334(9)
F23 C13 1.336(10)
F33 C13 1.333(11)
S14 O14 1.416(7)
S14 O34 1.438(8)
S14 O24 1.471(10)
S14 C14 1.706(17)
F14 C14 1.44(2)
F24 C14 1.308(15)
F34 C14 1.351(13)
S15 O15 1.420(7)
S15 O35 1.430(8)
S15 O25 1.442(7)
S15 C15 1.808(11)
F15 C15 1.326(13)
F25 C15 1.310(14)
F35 C15 1.340(13)
S16 O16 1.362(9)
S16 O26 1.414(9)
S16 O36 1.462(8)
S16 C16 1.832(15)
F16 C16 1.315(15)
F26 C16 1.328(14)
F36 C16 1.340(13)
S17 O27 1.449(9)
S17 O17 1.447(9)
S17 O37 1.451(9)
S17 C17 1.823(7)
F17 C17 1.335(12)
F27 C17 1.334(12)
F37 C17 1.333(11)
S18 O18 1.447(6)
S18 O28 1.450(8)
S18 O38 1.449(7)
S18 C18 1.822(7)
F18 C18 1.332(11)
F28 C18 1.334(11)
F38 C18 1.333(11)

loop_
_geom_torsion_atom_site_label_1
_geom_torsion_atom_site_label_2
_geom_torsion_atom_site_label_3
_geom_torsion_atom_site_label_4
_geom_torsion
N11 Pd1 P1 C109 -99.8(4)
P2 Pd1 P1 C109 80.4(3)
N11 Pd1 P1 C103 21.0(4)
P2 Pd1 P1 C103 -158.9(3)
N11 Pd1 P1 C100 139.1(4)
P2 Pd1 P1 C100 -40.7(4)
N12 Pd1 P2 C102 -139.3(4)
P1 Pd1 P2 C102 38.9(4)
N12 Pd1 P2 C115 96.1(4)
P1 Pd1 P2 C115 -85.6(4)
N12 Pd1 P2 C121 -24.2(4)
P1 Pd1 P2 C121 154.0(3)
N11' Pd2 P3 C130 -15.0(5)
P4 Pd2 P3 C130 162.9(4)
N11' Pd2 P3 C136 105.7(7)
P4 Pd2 P3 C136 -76.4(6)
N11' Pd2 P3 C127 -131.9(5)
P4 Pd2 P3 C127 46.0(4)
N12' Pd2 P4 C142 -99.2(5)
P3 Pd2 P4 C142 83.3(4)
N12' Pd2 P4 C148 20.4(5)
P3 Pd2 P4 C148 -157.2(4)
N12' Pd2 P4 C129 135.9(6)
P3 Pd2 P4 C129 -41.7(5)
N12 Pd1 N11 C21 90.3(7)
P1 Pd1 N11 C21 -87.9(6)
N12 Pd1 N11 C61 -90.6(7)
P1 Pd1 N11 C61 91.2(7)
N12' Pd2 N11' C21' -86.1(8)
P3 Pd2 N11' C21' 91.5(8)
N12' Pd2 N11' C61' 96.8(9)
P3 Pd2 N11' C61' -85.5(9)
C61 N11 C21 C31 -0.1(13)
Pd1 N11 C21 C31 179.0(6)
N11 C21 C31 C41 -0.8(13)
N11 C21 C31 N71 -179.5(8)
C81 N71 C31 C21 -22.7(14)
C81 N71 C31 C41 158.5(9)
C21 C31 C41 C51 0.0(15)
N71 C31 C41 C51 178.8(9)
C31 C41 C51 C61 1.6(17)
C41 C51 C61 N11 -2.5(16)
C21 N11 C61 C51 1.7(14)
Pd1 N11 C61 C51 -177.4(8)
C31' N71' C81 O81 0.4(16)
C31' N71' C81 N71 179.3(9)
C31 N71 C81 O81 1.9(15)
C31 N71 C81 N71' -177.0(8)
C61' N11' C21' C31' 0.5(17)
Pd2 N11' C21' C31' -176.7(9)
N11' C21' C31' N71' 176.2(10)
N11' C21' C31' C41' 4.5(17)
C81 N71' C31' C21' 19.2(17)
C81 N71' C31' C41' -169.0(10)
C21' C31' C41' C51' -7.1(17)
N71' C31' C41' C51' -179.5(10)
C31' C41' C51' C61' 5.0(17)
C21' N11' C61' C51' -2.9(17)
Pd2 N11' C61' C51' 174.2(9)
C41' C51' C61' N11' 0.2(18)
N11 Pd1 N12 C62 88.1(7)
P2 Pd1 N12 C62 -92.0(7)
N11 Pd1 N12 C22 -88.2(6)
P2 Pd1 N12 C22 91.7(6)
N11' Pd2 N12' C62' -90.3(10)
P4 Pd2 N12' C62' 91.8(9)
N11' Pd2 N12' C22' 84.4(9)
P4 Pd2 N12' C22' -93.6(9)
C62 N12 C22 C32 1.6(13)
Pd1 N12 C22 C32 177.9(7)
N12 C22 C32 C42 -3.8(13)
N12 C22 C32 N72 -178.2(8)
C82 N72 C32 C22 7.1(15)
C82 N72 C32 C42 -167.3(9)
C22 C32 C42 C52 3.3(13)
N72 C32 C42 C52 178.0(8)
C32 C42 C52 C62 -0.8(14)
C22 N12 C62 C52 1.1(14)
Pd1 N12 C62 C52 -175.0(7)
C42 C52 C62 N12 -1.5(15)
C32 N72 C82 O82 -9.8(17)
C32 N72 C82 N72' 167.4(9)
C32' N72' C82 O82 -0.2(19)
C32' N72' C82 N72 -177.4(11)
C62' N12' C22' C32' -4.0(18)
Pd2 N12' C22' C32' -178.9(9)
C82 N72' C32' C22' 5(2)
C82 N72' C32' C42' -178.6(11)
N12' C22' C32' N72' 177.3(11)
N12' C22' C32' C42' 0.7(18)
N72' C32' C42' C52' -174.1(12)
C22' C32' C42' C52' 2.6(18)
C32' C42' C52' C62' -2.6(19)
C22' N12' C62' C52' 4.1(18)
Pd2 N12' C62' C52' 178.8(9)
C42' C52' C62' N12' -0.8(19)
C109 P1 C100 C101 -65.8(7)
C103 P1 C100 C101 -178.6(7)
Pd1 P1 C100 C101 59.0(7)
P1 C100 C101 C102 -68.7(10)
C100 C101 C102 P2 68.2(11)
C115 P2 C102 C101 69.6(9)
C121 P2 C102 C101 -178.1(8)
Pd1 P2 C102 C101 -56.3(9)
C109 P1 C103 C104 -154.5(8)
C100 P1 C103 C104 -43.3(9)
Pd1 P1 C103 C104 82.0(8)
C109 P1 C103 C108 34.1(9)
C100 P1 C103 C108 145.3(8)
Pd1 P1 C103 C108 -89.4(8)
C108 C103 C104 C105 -0.6(15)
P1 C103 C104 C105 -171.9(8)
C103 C104 C105 C106 2.9(16)
C104 C105 C106 C107 -3.6(17)
C105 C106 C107 C108 2.1(18)
C106 C107 C108 C103 0.1(17)
C104 C103 C108 C107 -0.8(15)
P1 C103 C108 C107 170.7(8)
C103 P1 C109 C110 72.3(9)
C100 P1 C109 C110 -37.7(9)
Pd1 P1 C109 C110 -164.7(7)
C103 P1 C109 C114 -110.3(8)
C100 P1 C109 C114 139.7(8)
Pd1 P1 C109 C114 12.7(8)
C114 C109 C110 C111 -2.4(15)
P1 C109 C110 C111 175.0(9)
C109 C110 C111 C112 0.5(17)
C110 C111 C112 C113 0.1(19)
C111 C112 C113 C114 1(2)
C112 C113 C114 C109 -3.3(17)
C110 C109 C114 C113 3.7(15)
P1 C109 C114 C113 -173.8(8)
C102 P2 C115 C120 -160.8(8)
C121 P2 C115 C120 91.1(9)
Pd1 P2 C115 C120 -32.5(10)
C102 P2 C115 C116 22.7(12)
C121 P2 C115 C116 -85.4(11)
Pd1 P2 C115 C116 151.0(10)
C120 C115 C116 C117 -1(2)
P2 C115 C116 C117 175.4(13)
C115 C116 C117 C118 4(3)
C116 C117 C118 C119 -5(3)
C117 C118 C119 C120 2(2)
C116 C115 C120 C119 -1.2(18)
P2 C115 C120 C119 -177.7(8)
C118 C119 C120 C115 0.5(18)
C102 P2 C121 C126 60.6(9)
C115 P2 C121 C126 174.2(8)
Pd1 P2 C121 C126 -63.1(9)
C102 P2 C121 C122 -115.3(8)
C115 P2 C121 C122 -1.7(9)
Pd1 P2 C121 C122 121.1(7)
C126 C121 C122 C123 0.4(15)
P2 C121 C122 C123 176.3(8)
C121 C122 C123 C124 0.2(15)
C122 C123 C124 C125 0.2(16)
C123 C124 C125 C126 -1.3(17)
C122 C121 C126 C125 -1.5(16)
P2 C121 C126 C125 -177.4(8)
C124 C125 C126 C121 2.0(17)
C130 P3 C127 C128 171.9(9)
C136 P3 C127 C128 59.5(10)
Pd2 P3 C127 C128 -68.1(9)
P3 C127 C128 C129 74.9(13)
C127 C128 C129 P4 -69.1(12)
C142 P4 C129 C128 -70.0(10)
C148 P4 C129 C128 178.5(8)
Pd2 P4 C129 C128 58.1(10)
C136 P3 C130 C135 149.4(13)
C127 P3 C130 C135 37.6(14)
Pd2 P3 C130 C135 -84.5(13)
C136 P3 C130 C131 -33.9(13)
C127 P3 C130 C131 -145.7(11)
Pd2 P3 C130 C131 92.2(11)
C135 C130 C131 C132 2(2)
P3 C130 C131 C132 -175.1(11)
C130 C131 C132 C133 0(2)
C131 C132 C133 C134 -2(2)
C132 C133 C134 C135 4(3)
C133 C134 C135 C130 -2(3)
C131 C130 C135 C134 0(2)
P3 C130 C135 C134 176.4(13)
C130 P3 C136 C137 110.1(13)
C127 P3 C136 C137 -138.8(12)
Pd2 P3 C136 C137 -12.6(15)
C130 P3 C136 C141 -73.2(15)
C127 P3 C136 C141 37.9(15)
Pd2 P3 C136 C141 164.1(11)
C141 C136 C137 C138 2(2)
P3 C136 C137 C138 178.5(12)
C136 C137 C138 C139 -1(2)
C137 C138 C139 C140 1(3)
C138 C139 C140 C141 -1(3)
C137 C136 C141 C140 -2(2)
P3 C136 C141 C140 -178.8(12)
C139 C140 C141 C136 2(3)
C148 P4 C142 C143 -85.7(12)
C129 P4 C142 C143 165.9(11)
Pd2 P4 C142 C143 36.3(12)
C148 P4 C142 C147 94.4(12)
C129 P4 C142 C147 -14.0(14)
Pd2 P4 C142 C147 -143.6(11)
C147 C142 C143 C144 -1(2)
P4 C142 C143 C144 179.3(11)
C142 C143 C144 C145 2(2)
C143 C144 C145 C146 -4(3)
C144 C145 C146 C147 4(3)
C145 C146 C147 C142 -3(3)
C143 C142 C147 C146 1(2)
P4 C142 C147 C146 -178.9(13)
C142 P4 C148 C149 -159.4(11)
C129 P4 C148 C149 -47.3(12)
Pd2 P4 C148 C149 76.8(11)
C142 P4 C148 C153 20.1(12)
C129 P4 C148 C153 132.2(10)
Pd2 P4 C148 C153 -103.7(10)
C153 C148 C149 C150 3(2)
P4 C148 C149 C150 -177.9(12)
C148 C149 C150 C151 0(3)
C149 C150 C151 C152 1(2)
C150 C151 C152 C153 -3(2)
C151 C152 C153 C148 6(2)
C149 C148 C153 C152 -5.1(19)
P4 C148 C153 C152 175.5(11)
N13 Pd3 P5 C163 -99.0(4)
P6 Pd3 P5 C163 82.4(4)
N13 Pd3 P5 C154 138.2(5)
P6 Pd3 P5 C154 -40.4(4)
N13 Pd3 P5 C157 21.2(4)
P6 Pd3 P5 C157 -157.3(4)
N14 Pd3 P6 C156 -141.6(4)
P5 Pd3 P6 C156 39.7(4)
N14 Pd3 P6 C169 94.9(4)
P5 Pd3 P6 C169 -83.8(4)
N14 Pd3 P6 C175 -24.1(4)
P5 Pd3 P6 C175 157.2(4)
N13' Pd4 P7 C184 -21.0(5)
P8 Pd4 P7 C184 157.2(4)
N13' Pd4 P7 C190 99.7(6)
P8 Pd4 P7 C190 -82.1(5)
N13' Pd4 P7 C181 -136.7(5)
P8 Pd4 P7 C181 41.5(5)
N14' Pd4 P8 C183 130.4(5)
P7 Pd4 P8 C183 -45.5(4)
N14' Pd4 P8 C196 -107.4(5)
P7 Pd4 P8 C196 76.7(5)
N14' Pd4 P8 C202 12.5(5)
P7 Pd4 P8 C202 -163.3(5)
N14 Pd3 N13 C63 -85.7(7)
P5 Pd3 N13 C63 93.0(7)
N14 Pd3 N13 C23 87.1(7)
P5 Pd3 N13 C23 -94.2(7)
N14' Pd4 N13' C23' -86.2(9)
P7 Pd4 N13' C23' 89.7(9)
N14' Pd4 N13' C63' 92.8(9)
P7 Pd4 N13' C63' -91.2(9)
C63 N13 C23 C33 -0.4(15)
Pd3 N13 C23 C33 -173.4(8)
N13 C23 C33 N73 178.2(9)
N13 C23 C33 C43 -1.3(15)
C83 N73 C33 C23 -11.2(18)
C83 N73 C33 C43 168.3(11)
C23 C33 C43 C53 1.7(15)
N73 C33 C43 C53 -177.8(10)
C33 C43 C53 C63 -0.5(16)
C23 N13 C63 C53 1.8(14)
Pd3 N13 C63 C53 174.5(7)
C43 C53 C63 N13 -1.3(16)
C33 N73 C83 O83 11.9(18)
C33 N73 C83 N73' -168.1(10)
C33' N73' C83 O83 -6(2)
C33' N73' C83 N73 174.3(11)
C63' N13' C23' C33' 0.7(17)
Pd4 N13' C23' C33' 179.8(9)
N13' C23' C33' C43' 0.3(18)
N13' C23' C33' N73' 179.5(11)
C83 N73' C33' C43' -178.4(12)
C83 N73' C33' C23' 2.4(19)
C23' C33' C43' C53' -0.1(19)
N73' C33' C43' C53' -179.3(12)
C33' C43' C53' C63' -1(2)
C43' C53' C63' N13' 2(2)
C23' N13' C63' C53' -2.0(18)
Pd4 N13' C63' C53' 179.0(10)
N13 Pd3 N14 C24 -90.1(7)
P6 Pd3 N14 C24 88.4(7)
N13 Pd3 N14 C64 89.3(7)
P6 Pd3 N14 C64 -92.2(7)
N13' Pd4 N14' C24' 86.6(8)
P8 Pd4 N14' C24' -91.7(8)
N13' Pd4 N14' C64' -98.4(9)
P8 Pd4 N14' C64' 83.3(9)
C64 N14 C24 C34 2.3(13)
Pd3 N14 C24 C34 -178.3(7)
N14 C24 C34 C44 -2.1(14)
N14 C24 C34 N74 178.0(8)
C84 N74 C34 C44 -157.6(9)
C84 N74 C34 C24 22.4(14)
C24 C34 C44 C54 0.1(14)
N74 C34 C44 C54 -180.0(8)
C34 C44 C54 C64 1.6(15)
C44 C54 C64 N14 -1.5(15)
C24 N14 C64 C54 -0.5(14)
Pd3 N14 C64 C54 -179.9(7)
C34 N74 C84 O84 1.0(16)
C34 N74 C84 N74' 179.6(8)
C34' N74' C84 O84 0.5(16)
C34' N74' C84 N74 -178.2(9)
C64' N14' C24' C34' 3.5(16)
Pd4 N14' C24' C34' 178.4(7)
N14' C24' C34' C44' -3.6(15)
N14' C24' C34' N74' -179.9(9)
C84 N74' C34' C24' -19.4(15)
C84 N74' C34' C44' 164.3(9)
C24' C34' C44' C54' 2.4(16)
N74' C34' C44' C54' 178.9(10)
C34' C44' C54' C64' -0.9(18)
C24' N14' C64' C54' -2.1(17)
Pd4 N14' C64' C54' -176.8(9)
C44' C54' C64' N14' 0.7(19)
C163 P5 C154 C155 -63.0(9)
C157 P5 C154 C155 -175.7(8)
Pd3 P5 C154 C155 61.8(9)
P5 C154 C155 C156 -73.4(10)
C154 C155 C156 P6 71.8(10)
C169 P6 C156 C155 68.7(9)
C175 P6 C156 C155 179.7(8)
Pd3 P6 C156 C155 -59.0(9)
C163 P5 C157 C162 20.0(9)
C154 P5 C157 C162 133.2(9)
Pd3 P5 C157 C162 -102.8(8)
C163 P5 C157 C158 -162.9(9)
C154 P5 C157 C158 -49.7(10)
Pd3 P5 C157 C158 74.3(9)
C162 C157 C158 C159 -1.4(17)
P5 C157 C158 C159 -178.6(9)
C157 C158 C159 C160 2.6(19)
C158 C159 C160 C161 -2.6(18)
C159 C160 C161 C162 1.4(16)
C158 C157 C162 C161 0.3(15)
P5 C157 C162 C161 177.4(8)
C160 C161 C162 C157 -0.3(16)
C154 P5 C163 C164 -29.1(11)
C157 P5 C163 C164 80.6(10)
Pd3 P5 C163 C164 -155.9(9)
C154 P5 C163 C168 157.7(8)
C157 P5 C163 C168 -92.7(9)
Pd3 P5 C163 C168 30.9(10)
C168 C163 C164 C165 -7.7(18)
P5 C163 C164 C165 178.9(10)
C163 C164 C165 C166 5(2)
C164 C165 C166 C167 -2(2)
C165 C166 C167 C168 1(2)
C164 C163 C168 C167 6.4(16)
P5 C163 C168 C167 -179.8(9)
C166 C167 C168 C163 -3.2(18)
C156 P6 C169 C174 37.5(11)
C175 P6 C169 C174 -72.0(11)
Pd3 P6 C169 C174 166.1(10)
C156 P6 C169 C170 -142.9(8)
C175 P6 C169 C170 107.6(9)
Pd3 P6 C169 C170 -14.2(9)
C174 C169 C170 C171 1.1(17)
P6 C169 C170 C171 -178.6(9)
C169 C170 C171 C172 -1(2)
C170 C171 C172 C173 1(2)
C171 C172 C173 C174 0(2)
C172 C173 C174 C169 0(2)
C170 C169 C174 C173 -1(2)
P6 C169 C174 C173 178.9(12)
C156 P6 C175 C180 54.3(10)
C169 P6 C175 C180 165.5(9)
Pd3 P6 C175 C180 -70.4(9)
C156 P6 C175 C176 -130.4(9)
C169 P6 C175 C176 -19.2(10)
Pd3 P6 C175 C176 104.9(8)
C180 C175 C176 C177 2.1(16)
P6 C175 C176 C177 -173.2(9)
C175 C176 C177 C178 -0.3(18)
C176 C177 C178 C179 -1.3(19)
C177 C178 C179 C180 1.2(18)
C176 C175 C180 C179 -2.2(16)
P6 C175 C180 C179 173.1(8)
C178 C179 C180 C175 0.5(17)
C184 P7 C181 C182 -178.3(9)
C190 P7 C181 C182 69.4(11)
Pd4 P7 C181 C182 -57.7(10)
P7 C181 C182 C183 69.3(14)
C181 C182 C183 P8 -72.5(13)
C196 P8 C183 C182 -61.0(10)
C202 P8 C183 C182 -173.2(9)
Pd4 P8 C183 C182 65.3(10)
C190 P7 C184 C185 -19.0(13)
C181 P7 C184 C185 -131.3(12)
Pd4 P7 C184 C185 105.5(11)
C190 P7 C184 C189 161.6(11)
C181 P7 C184 C189 49.3(12)
Pd4 P7 C184 C189 -73.9(11)
C189 C184 C185 C186 2(2)
P7 C184 C185 C186 -177.5(11)
C184 C185 C186 C187 -3(2)
C185 C186 C187 C188 5(2)
C186 C187 C188 C189 -5(2)
C187 C188 C189 C184 4(2)
C185 C184 C189 C188 -2(2)
P7 C184 C189 C188 177.1(11)
C184 P7 C190 C191 83.2(14)
C181 P7 C190 C191 -167.6(13)
Pd4 P7 C190 C191 -39.8(14)
C184 P7 C190 C195 -94.1(13)
C181 P7 C190 C195 15.0(14)
Pd4 P7 C190 C195 142.8(11)
C195 C190 C191 C192 -3(3)
P7 C190 C191 C192 179.2(14)
C190 C191 C192 C193 3(3)
C191 C192 C193 C194 -2(3)
C192 C193 C194 C195 0(3)
C193 C194 C195 C190 -1(3)
C191 C190 C195 C194 2(2)
P7 C190 C195 C194 179.4(13)
C183 P8 C196 C201 -42.5(13)
C202 P8 C196 C201 68.6(13)
Pd4 P8 C196 C201 -168.8(10)
C183 P8 C196 C197 142.2(11)
C202 P8 C196 C197 -106.7(11)
Pd4 P8 C196 C197 15.9(12)
C201 C196 C197 C198 10(2)
P8 C196 C197 C198 -174.5(11)
C196 C197 C198 C199 -8(2)
C197 C198 C199 C200 0(3)
C198 C199 C200 C201 5(3)
C197 C196 C201 C200 -5(2)
P8 C196 C201 C200 179.4(12)
C199 C200 C201 C196 -3(3)
C183 P8 C202 C207 144.9(10)
C196 P8 C202 C207 32.7(12)
Pd4 P8 C202 C207 -91.7(10)
C183 P8 C202 C203 -38.6(12)
C196 P8 C202 C203 -150.8(11)
Pd4 P8 C202 C203 84.8(11)
C207 C202 C203 C204 0.1(19)
P8 C202 C203 C204 -176.2(10)
C202 C203 C204 C205 2(2)
C203 C204 C205 C206 -6(2)
C204 C205 C206 C207 7(2)
C205 C206 C207 C202 -4(2)
C203 C202 C207 C206 0.6(19)
P8 C202 C207 C206 177.0(10)
O31 S11 C11 F21 179.0(4)
O11 S11 C11 F21 -59.6(4)
O21 S11 C11 F21 59.7(4)
O31 S11 C11 F11 -61.5(4)
O11 S11 C11 F11 60.0(4)
O21 S11 C11 F11 179.2(4)
O31 S11 C11 F31 59.1(4)
O11 S11 C11 F31 -179.5(3)
O21 S11 C11 F31 -60.2(4)
O12 S12 C12 F12 61.5(11)
O22 S12 C12 F12 -176.7(9)
O32 S12 C12 F12 -59.3(11)
O12 S12 C12 F22 -63.1(12)
O22 S12 C12 F22 58.7(11)
O32 S12 C12 F22 176.0(10)
O12 S12 C12 F32 -177.6(9)
O22 S12 C12 F32 -55.8(11)
O32 S12 C12 F32 61.6(11)
O23 S13 C13 F23 -60.3(4)
O13 S13 C13 F23 59.9(4)
O33 S13 C13 F23 -179.9(4)
O23 S13 C13 F13 178.9(4)
O13 S13 C13 F13 -60.9(4)
O33 S13 C13 F13 59.2(4)
O23 S13 C13 F33 59.6(4)
O13 S13 C13 F33 179.8(4)
O33 S13 C13 F33 -60.0(4)
O14 S14 C14 F24 -52.3(14)
O34 S14 C14 F24 178.2(11)
O24 S14 C14 F24 64.1(13)
O14 S14 C14 F34 -176.3(11)
O34 S14 C14 F34 54.2(14)
O24 S14 C14 F34 -60.0(13)
O14 S14 C14 F14 66.9(10)
O34 S14 C14 F14 -62.5(9)
O24 S14 C14 F14 -176.7(9)
O15 S15 C15 F25 63.6(9)
O35 S15 C15 F25 -176.7(8)
O25 S15 C15 F25 -57.1(9)
O15 S15 C15 F15 -58.7(11)
O35 S15 C15 F15 60.9(10)
O25 S15 C15 F15 -179.5(9)
O15 S15 C15 F35 -176.8(9)
O35 S15 C15 F35 -57.2(10)
O25 S15 C15 F35 62.4(10)
O16 S16 C16 F16 -57.6(11)
O26 S16 C16 F16 178.8(9)
O36 S16 C16 F16 60.8(10)
O16 S16 C16 F36 -177.3(9)
O26 S16 C16 F36 59.1(10)
O36 S16 C16 F36 -58.9(10)
O16 S16 C16 F26 64.8(10)
O26 S16 C16 F26 -58.8(10)
O36 S16 C16 F26 -176.8(8)
O27 S17 C17 F17 -60.7(4)
O17 S17 C17 F17 60.6(4)
O37 S17 C17 F17 -179.8(4)
O27 S17 C17 F27 179.5(4)
O17 S17 C17 F27 -59.2(4)
O37 S17 C17 F27 60.4(4)
O27 S17 C17 F37 59.9(4)
O17 S17 C17 F37 -178.8(4)
O37 S17 C17 F37 -59.2(4)
O18 S18 C18 F28 179.2(4)
O28 S18 C18 F28 -59.8(4)
O38 S18 C18 F28 60.0(4)
O18 S18 C18 F38 -60.7(4)
O28 S18 C18 F38 60.2(4)
O38 S18 C18 F38 -180.0(4)
O18 S18 C18 F18 58.8(4)
O28 S18 C18 F18 179.8(4)
O38 S18 C18 F18 -60.4(4)

loop_
_platon_squeeze_void_nr
_platon_squeeze_void_average_x
_platon_squeeze_void_average_y
_platon_squeeze_void_average_z
_platon_squeeze_void_volume
_platon_squeeze_void_count_electrons
_platon_squeeze_void_content
1 0.000 0.500 0.000 7 1 ' '
2 -0.189 0.803 0.250 140 52 ' '
3 0.189 0.197 0.750 140 53 ' '
4 0.204 0.062 0.045 19 4 ' '
5 0.340 0.147 0.261 149 58 ' '
6 0.364 0.098 0.528 45 9 ' '
7 0.660 0.853 0.739 149 58 ' '
8 0.636 0.902 0.472 45 8 ' '
9 0.796 0.938 0.955 19 4 ' '
